data_4129961
loop_
_publ_author_name
'de Ruiter, Graham'
'Thompson, Niklas B.'
'Takase, Michael K.'
'Agapie, Theodor'

_publ_section_title
;
 Intramolecular C-H and C-F Bond Oxygenation Mediated by a Putative
 Terminal Oxo Species in Tetranuclear Iron Complexes.
;
_journal_issue 5
_journal_name_full 'Journal of the American Chemical Society'
_journal_page_first 1486
_journal_page_last 1489
_journal_paper_doi 10.1021/jacs.5b12214
_journal_volume 138
_journal_year 2016
_chemical_formula_sum 'C192.99 H160.09 F12 Fe8 N29.4 O24.67 S4'
_chemical_formula_weight 4088.98
_space_group_crystal_system monoclinic
_space_group_IT_number 15
_space_group_name_Hall '-C 2yc'
_space_group_name_H-M_alt 'C 1 2/c 1'
_atom_sites_solution_hydrogens geom
_atom_sites_solution_primary direct
_atom_sites_solution_secondary difmap
_audit_creation_method SHELXL-2014/7
_cell_angle_alpha 90
_cell_angle_beta 95.8456(17)
_cell_angle_gamma 90
_cell_formula_units_Z 4
_cell_length_a 24.3192(13)
_cell_length_b 30.6264(16)
_cell_length_c 24.9005(14)
_cell_measurement_reflns_used 9269
_cell_measurement_temperature 100(2)
_cell_measurement_theta_max 24.71
_cell_measurement_theta_min 2.23
_cell_volume 18449.7(17)
_computing_cell_refinement 'SAINT v8.34A (Bruker-AXS, 2007)'
_computing_data_collection 'APEX2 v2014.11-0 (Bruker-AXS, 2014)'
_computing_data_reduction 'SAINT v8.34A (Bruker-AXS, 2007)'
_computing_molecular_graphics 'Bruker SHELXTL'
_computing_publication_material 'Bruker SHELXTL'
_computing_structure_refinement 'SHELXL-2014/7 (Sheldrick, 2014)'
_computing_structure_solution 'SHELXS-2013/1 (She ldrick, 2013)'
_diffrn_ambient_temperature 100(2)
_diffrn_detector_area_resol_mean 10.24
_diffrn_measured_fraction_theta_full 0.990
_diffrn_measured_fraction_theta_max 0.990
_diffrn_measurement_device_type 'Bruker D8 VENTURE Kappa Duo PHOTON 100 CMOS'
_diffrn_measurement_method '\f and \w scans'
_diffrn_radiation_type MoK\a
_diffrn_radiation_wavelength 0.71073
_diffrn_reflns_av_R_equivalents 0.0771
_diffrn_reflns_av_unetI/netI 0.0658
_diffrn_reflns_Laue_measured_fraction_full 0.990
_diffrn_reflns_Laue_measured_fraction_max 0.990
_diffrn_reflns_limit_h_max 25
_diffrn_reflns_limit_h_min -28
_diffrn_reflns_limit_k_max 36
_diffrn_reflns_limit_k_min -36
_diffrn_reflns_limit_l_max 29
_diffrn_reflns_limit_l_min -26
_diffrn_reflns_number 102679
_diffrn_reflns_point_group_measured_fraction_full 0.990
_diffrn_reflns_point_group_measured_fraction_max 0.990
_diffrn_reflns_theta_full 25.023
_diffrn_reflns_theta_max 25.023
_diffrn_reflns_theta_min 2.230
_diffrn_source 'I\mS HB micro-focus sealed tube'
_exptl_absorpt_coefficient_mu 0.745
_exptl_absorpt_correction_T_max 0.7456
_exptl_absorpt_correction_T_min 0.6426
_exptl_absorpt_correction_type multi-scan
_exptl_absorpt_process_details 'SADABS-2014/5 (Sheldrick, 2014)'
_exptl_crystal_colour brown
_exptl_crystal_density_diffrn 1.472
_exptl_crystal_density_method 'not measured'
_exptl_crystal_description Needle
_exptl_crystal_F_000 8405
_exptl_crystal_size_max 0.200
_exptl_crystal_size_mid 0.190
_exptl_crystal_size_min 0.090
_refine_diff_density_max 1.023
_refine_diff_density_min -0.921
_refine_diff_density_rms 0.113
_refine_ls_extinction_method none
_refine_ls_goodness_of_fit_ref 1.042
_refine_ls_hydrogen_treatment constr
_refine_ls_matrix_type full
_refine_ls_number_parameters 1596
_refine_ls_number_reflns 16143
_refine_ls_number_restraints 1597
_refine_ls_restrained_S_all 1.120
_refine_ls_R_factor_all 0.1263
_refine_ls_R_factor_gt 0.0773
_refine_ls_shift/su_max 0.028
_refine_ls_shift/su_mean 0.000
_refine_ls_structure_factor_coef Fsqd
_refine_ls_weighting_details 'w=1/[\s^2^(Fo^2^)+(0.1363P)^2^+94.9319P] where P=(Fo^2^+2Fc^2^)/3'
_refine_ls_weighting_scheme calc
_refine_ls_wR_factor_gt 0.2051
_refine_ls_wR_factor_ref 0.2440
_reflns_Friedel_coverage 0.000
_reflns_number_gt 10454
_reflns_number_total 16143
_reflns_threshold_expression 'I > 2\s(I)'
_cod_data_source_file ja5b12214_si_001.cif
_cod_data_source_block P14254
_cod_original_sg_symbol_H-M 'C 2/c'
_cod_original_formula_sum 'C192.99 H160.09 F12 Fe8 N29.40 O24.67 S4'
_cod_database_code 4129961
_shelxl_version_number 2014-2
_shelx_space_group_comment
;
The symmetry employed for this shelxl refinement is uniquely defined 
by the following loop, which should always be used as a source of 
symmetry information in preference to the above space-group names. 
They are only intended as comments. 
;
_shelx_estimated_absorpt_t_max 0.936
_shelx_estimated_absorpt_t_min 0.865
_shelx_shelxl_version_number 2014/7

loop_
_space_group_symop_operation_xyz
'x, y, z'
'-x, y, -z+1/2'
'x+1/2, y+1/2, z'
'-x+1/2, y+1/2, -z+1/2'
'-x, -y, -z'
'x, -y, z-1/2'
'-x+1/2, -y+1/2, -z'
'x+1/2, -y+1/2, z-1/2'

loop_
_atom_site_label
_atom_site_type_symbol
_atom_site_fract_x
_atom_site_fract_y
_atom_site_fract_z
_atom_site_U_iso_or_equiv
_atom_site_adp_type
_atom_site_occupancy
_atom_site_site_symmetry_order
_atom_site_calc_flag
_atom_site_refinement_flags_posn
_atom_site_refinement_flags_adp
_atom_site_refinement_flags_occupancy
_atom_site_disorder_assembly
_atom_site_disorder_group
Fe1 Fe 0.67300(4) 0.42793(3) 0.42446(3) 0.0338(2) Uani 1 1 d . . . . .
Fe2 Fe 0.73996(3) 0.49735(3) 0.37134(3) 0.0340(2) Uani 1 1 d . . . . .
Fe3 Fe 0.74989(3) 0.40049(3) 0.34149(3) 0.0331(2) Uani 1 1 d . . . . .
Fe4 Fe 0.81277(4) 0.42966(3) 0.46520(3) 0.0397(3) Uani 1 1 d D . . . .
O1 O 0.75335(16) 0.43699(12) 0.40832(14) 0.0357(9) Uani 1 1 d . . . . .
C1 C 0.6060(2) 0.41079(18) 0.2565(2) 0.0295(12) Uani 1 1 d . . . . .
C2 C 0.5719(2) 0.42841(18) 0.2925(2) 0.0311(13) Uani 1 1 d . . . . .
H2 H 0.5476 0.4098 0.3093 0.037 Uiso 1 1 calc R U . . .
C3 C 0.5729(2) 0.47263(19) 0.3045(2) 0.0325(13) Uani 1 1 d . . . . .
C4 C 0.6064(2) 0.49990(18) 0.2770(2) 0.0323(13) Uani 1 1 d . . . . .
H4 H 0.6059 0.5305 0.2834 0.039 Uiso 1 1 calc R U . . .
C5 C 0.6403(2) 0.48315(18) 0.2406(2) 0.0283(12) Uani 1 1 d . . . . .
C6 C 0.6388(2) 0.43895(18) 0.2296(2) 0.0286(12) Uani 1 1 d . . . . .
H6 H 0.6606 0.4276 0.2032 0.034 Uiso 1 1 calc R U . . .
O11 O 0.67152(15) 0.39346(11) 0.35203(14) 0.0301(8) Uani 1 1 d . . . . .
C11 C 0.6462(2) 0.35213(17) 0.3522(2) 0.0330(13) Uani 1 1 d . . . . .
C12 C 0.6297(3) 0.33507(18) 0.2939(2) 0.0349(13) Uani 1 1 d . . . . .
C13 C 0.6351(3) 0.29099(19) 0.2832(2) 0.0463(17) Uani 1 1 d . . . . .
H13 H 0.6462 0.2719 0.3124 0.056 Uiso 1 1 calc R U . . .
C14 C 0.6251(3) 0.2737(2) 0.2321(2) 0.0552(19) Uani 1 1 d . . . . .
H14 H 0.6279 0.2431 0.2266 0.066 Uiso 1 1 calc R U . . .
C15 C 0.6109(3) 0.3010(2) 0.1892(2) 0.0494(17) Uani 1 1 d . . . . .
H15 H 0.6059 0.2897 0.1535 0.059 Uiso 1 1 calc R U . . .
C16 C 0.6040(3) 0.3451(2) 0.1984(2) 0.0398(14) Uani 1 1 d . . . . .
H16 H 0.5932 0.3638 0.1688 0.048 Uiso 1 1 calc R U . . .
C17 C 0.6125(2) 0.36263(18) 0.2502(2) 0.0336(13) Uani 1 1 d . . . . .
C40 C 0.5967(2) 0.35638(18) 0.3848(2) 0.0351(14) Uani 1 1 d . . . . .
C41 C 0.5519(3) 0.32799(19) 0.3803(2) 0.0387(14) Uani 1 1 d . . . . .
H41 H 0.5511 0.3039 0.3563 0.046 Uiso 1 1 calc R U . . .
C42 C 0.5089(3) 0.3349(2) 0.4107(3) 0.0474(16) Uani 1 1 d . . . . .
H42 H 0.4783 0.3155 0.4083 0.057 Uiso 1 1 calc R U . . .
C43 C 0.5103(3) 0.3705(2) 0.4449(3) 0.0536(18) Uani 1 1 d . . . . .
H43 H 0.4807 0.3763 0.4659 0.064 Uiso 1 1 calc R U . . .
C44 C 0.5560(3) 0.3972(2) 0.4476(3) 0.0465(16) Uani 1 1 d . . . . .
H44 H 0.5572 0.4218 0.4708 0.056 Uiso 1 1 calc R U . . .
N11 N 0.5986(2) 0.39021(16) 0.41917(18) 0.0374(12) Uani 1 1 d . . . . .
C45 C 0.6908(3) 0.32178(18) 0.3808(2) 0.0352(14) Uani 1 1 d . . . . .
C46 C 0.6801(3) 0.28645(18) 0.4128(2) 0.0396(15) Uani 1 1 d . . . . .
H46 H 0.6434 0.2789 0.4187 0.047 Uiso 1 1 calc R U . . .
C47 C 0.7245(3) 0.2624(2) 0.4358(2) 0.0468(17) Uani 1 1 d . . . . .
H47 H 0.7185 0.2381 0.4582 0.056 Uiso 1 1 calc R U . . .
C48 C 0.7772(3) 0.2736(2) 0.4262(2) 0.0450(16) Uani 1 1 d . . . . .
H48 H 0.8079 0.2570 0.4415 0.054 Uiso 1 1 calc R U . . .
C49 C 0.7852(3) 0.30929(19) 0.3943(2) 0.0415(15) Uani 1 1 d . . . . .
H49 H 0.8218 0.3170 0.3879 0.050 Uiso 1 1 calc R U . . .
N32 N 0.7429(2) 0.33347(15) 0.37192(18) 0.0368(12) Uani 1 1 d . . . . .
O21 O 0.65933(15) 0.48337(11) 0.38423(14) 0.0290(8) Uani 1 1 d . . . . .
C21 C 0.6300(2) 0.51785(19) 0.4049(2) 0.0344(13) Uani 1 1 d . . . . .
C22 C 0.5666(2) 0.51060(19) 0.3953(2) 0.0346(13) Uani 1 1 d . . . . .
C23 C 0.5325(3) 0.5233(2) 0.4337(2) 0.0442(16) Uani 1 1 d . . . . .
H23 H 0.5483 0.5384 0.4649 0.053 Uiso 1 1 calc R U . . .
C24 C 0.4767(3) 0.5150(2) 0.4283(2) 0.0486(17) Uani 1 1 d . . . . .
H24 H 0.4545 0.5246 0.4552 0.058 Uiso 1 1 calc R U . . .
C25 C 0.4530(3) 0.4925(2) 0.3839(2) 0.0457(16) Uani 1 1 d . . . . .
H25 H 0.4146 0.4857 0.3803 0.055 Uiso 1 1 calc R U . . .
C26 C 0.4856(2) 0.4802(2) 0.3449(2) 0.0376(14) Uani 1 1 d . . . . .
H26 H 0.4691 0.4650 0.3142 0.045 Uiso 1 1 calc R U . . .
C27 C 0.5418(2) 0.48896(18) 0.3485(2) 0.0331(13) Uani 1 1 d . . . . .
C50 C 0.6481(2) 0.51845(19) 0.4667(2) 0.0333(13) Uani 1 1 d . . . . .
C51 C 0.6514(3) 0.5554(2) 0.4984(2) 0.0382(14) Uani 1 1 d . . . . .
H51 H 0.6405 0.5830 0.4835 0.046 Uiso 1 1 calc R U . . .
C52 C 0.6709(2) 0.5516(2) 0.5529(2) 0.0399(14) Uani 1 1 d . . . . .
H52 H 0.6736 0.5765 0.5758 0.048 Uiso 1 1 calc R U . . .
C53 C 0.6863(2) 0.51084(19) 0.5726(2) 0.0347(13) Uani 1 1 d . . . . .
H53 H 0.7007 0.5074 0.6093 0.042 Uiso 1 1 calc R U . . .
C54 C 0.6807(2) 0.47507(19) 0.5390(2) 0.0339(13) Uani 1 1 d . . . . .
H54 H 0.6901 0.4470 0.5534 0.041 Uiso 1 1 calc R U . . .
N12 N 0.66232(19) 0.47862(15) 0.48615(17) 0.0317(11) Uani 1 1 d . . . . .
C55 C 0.6476(3) 0.56003(19) 0.3789(2) 0.0377(14) Uani 1 1 d . . . . .
C56 C 0.6165(3) 0.5975(2) 0.3743(3) 0.0538(19) Uani 1 1 d . . . . .
H56 H 0.5819 0.5988 0.3887 0.065 Uiso 1 1 calc R U . . .
C57 C 0.6365(4) 0.6333(2) 0.3484(3) 0.065(2) Uani 1 1 d . . . . .
H57 H 0.6158 0.6596 0.3458 0.078 Uiso 1 1 calc R U . . .
C58 C 0.6855(4) 0.6311(2) 0.3267(3) 0.063(2) Uani 1 1 d . . . . .
H58 H 0.6991 0.6553 0.3083 0.075 Uiso 1 1 calc R U . . .
C59 C 0.7149(3) 0.5928(2) 0.3322(3) 0.0497(17) Uani 1 1 d . . . . .
H59 H 0.7492 0.5910 0.3173 0.060 Uiso 1 1 calc R U . . .
N21 N 0.6967(2) 0.55757(15) 0.35801(18) 0.0367(12) Uani 1 1 d . . . . .
O31 O 0.73419(15) 0.45981(12) 0.30540(14) 0.0307(9) Uani 1 1 d . . . . .
C31 C 0.7646(2) 0.46893(19) 0.2616(2) 0.0341(13) Uani 1 1 d . . . . .
C32 C 0.7383(3) 0.50627(19) 0.2260(2) 0.0375(14) Uani 1 1 d . . . . .
C33 C 0.7718(3) 0.5350(2) 0.2019(3) 0.056(2) Uani 1 1 d . . . . .
H33 H 0.8106 0.5303 0.2057 0.067 Uiso 1 1 calc R U . . .
C34 C 0.7504(3) 0.5709(2) 0.1722(3) 0.064(2) Uani 1 1 d . . . . .
H34 H 0.7746 0.5898 0.1554 0.077 Uiso 1 1 calc R U . . .
C35 C 0.6954(3) 0.5790(2) 0.1670(3) 0.0494(18) Uani 1 1 d . . . . .
H35 H 0.6809 0.6040 0.1480 0.059 Uiso 1 1 calc R U . . .
C36 C 0.6605(3) 0.55020(19) 0.1901(2) 0.0393(15) Uani 1 1 d . . . . .
H36 H 0.6219 0.5560 0.1867 0.047 Uiso 1 1 calc R U . . .
C37 C 0.6804(2) 0.51298(18) 0.2181(2) 0.0319(13) Uani 1 1 d . . . . .
C60 C 0.8220(3) 0.4840(2) 0.2882(2) 0.0402(15) Uani 1 1 d . . . . .
C61 C 0.8715(3) 0.4754(2) 0.2691(3) 0.0485(17) Uani 1 1 d . . . . .
H61 H 0.8728 0.4594 0.2365 0.058 Uiso 1 1 calc R U . . .
C62 C 0.9198(3) 0.4901(3) 0.2977(3) 0.0532(18) Uani 1 1 d . . . . .
H62 H 0.9548 0.4837 0.2857 0.064 Uiso 1 1 calc R U . . .
C63 C 0.9162(3) 0.5145(3) 0.3441(3) 0.060(2) Uani 1 1 d . . . . .
H63 H 0.9486 0.5256 0.3640 0.072 Uiso 1 1 calc R U . . .
C64 C 0.8653(3) 0.5223(2) 0.3608(3) 0.0513(17) Uani 1 1 d . . . . .
H64 H 0.8631 0.5389 0.3927 0.062 Uiso 1 1 calc R U . . .
N22 N 0.8178(2) 0.50735(16) 0.33403(19) 0.0383(12) Uani 1 1 d . . . . .
C65 C 0.7689(2) 0.4266(2) 0.2300(2) 0.0372(14) Uani 1 1 d . . . . .
C66 C 0.7787(3) 0.4245(2) 0.1766(2) 0.0438(15) Uani 1 1 d . . . . .
H66 H 0.7867 0.4503 0.1576 0.053 Uiso 1 1 calc R U . . .
C67 C 0.7767(3) 0.3838(3) 0.1505(3) 0.061(2) Uani 1 1 d . . . . .
H67 H 0.7831 0.3817 0.1136 0.074 Uiso 1 1 calc R U . . .
C68 C 0.7654(3) 0.3471(2) 0.1790(3) 0.0585(19) Uani 1 1 d . . . . .
H68 H 0.7631 0.3193 0.1620 0.070 Uiso 1 1 calc R U . . .
C69 C 0.7574(3) 0.3513(2) 0.2331(3) 0.0489(17) Uani 1 1 d . . . . .
H69 H 0.7500 0.3259 0.2530 0.059 Uiso 1 1 calc R U . . .
N31 N 0.7596(2) 0.39015(16) 0.25826(19) 0.0399(12) Uani 1 1 d . . . . .
N13 N 0.7081(2) 0.38648(15) 0.48524(18) 0.0356(11) Uani 1 1 d . . . . .
N14 N 0.7641(2) 0.38446(15) 0.49971(18) 0.0395(12) Uani 1 1 d . . . . .
C71 C 0.6830(3) 0.36184(18) 0.5199(2) 0.0437(16) Uani 1 1 d . . . . .
H71 H 0.6442 0.3579 0.5190 0.052 Uiso 1 1 calc R U . . .
C72 C 0.7220(3) 0.34303(19) 0.5573(2) 0.0467(17) Uani 1 1 d . . . . .
H72 H 0.7156 0.3241 0.5862 0.056 Uiso 1 1 calc R U . . .
C73 C 0.7721(3) 0.35769(19) 0.5436(2) 0.0454(14) Uani 1 1 d D U . . .
C74 C 0.8266(4) 0.3434(4) 0.5700(3) 0.0558(18) Uani 0.862(7) 1 d D U P A 1
C75 C 0.8346(4) 0.3324(3) 0.6236(3) 0.058(2) Uani 0.862(7) 1 d D U P A 1
H75 H 0.8050 0.3358 0.6454 0.070 Uiso 0.862(7) 1 calc R U P A 1
C76 C 0.8823(5) 0.3172(8) 0.6454(6) 0.073(2) Uani 0.862(7) 1 d D U P A 1
H76 H 0.8871 0.3107 0.6829 0.087 Uiso 0.862(7) 1 calc R U P A 1
C77 C 0.9264(5) 0.3104(4) 0.6141(4) 0.083(2) Uani 0.862(7) 1 d D U P A 1
H77 H 0.9609 0.3005 0.6311 0.100 Uiso 0.862(7) 1 calc R U P A 1
C78 C 0.9210(4) 0.3174(3) 0.5613(4) 0.079(2) Uani 0.862(7) 1 d D U P A 1
H78 H 0.9508 0.3113 0.5406 0.095 Uiso 0.862(7) 1 calc R U P A 1
C79 C 0.8718(3) 0.3336(3) 0.5364(3) 0.0603(19) Uani 0.862(7) 1 d D U P A 1
H79 H 0.8672 0.3384 0.4985 0.072 Uiso 0.862(7) 1 calc R U P A 1
C74A C 0.8283(12) 0.3448(18) 0.562(2) 0.054(4) Uani 0.138(7) 1 d D U P A 2
C75A C 0.8318(17) 0.326(3) 0.615(2) 0.059(5) Uani 0.138(7) 1 d D U P A 2
H75A H 0.7996 0.3182 0.6314 0.071 Uiso 0.138(7) 1 calc R U P A 2
C76A C 0.893(2) 0.318(5) 0.645(4) 0.069(5) Uani 0.138(7) 1 d D U P A 2
H76A H 0.8980 0.3017 0.6779 0.082 Uiso 0.138(7) 1 calc R U P A 2
C77A C 0.9320(17) 0.334(2) 0.625(2) 0.073(5) Uani 0.138(7) 1 d D U P A 2
H77A H 0.9682 0.3295 0.6420 0.088 Uiso 0.138(7) 1 calc R U P A 2
C78A C 0.9259(12) 0.3603(16) 0.5765(18) 0.071(4) Uani 0.138(7) 1 d D U P A 2
H78A H 0.9575 0.3713 0.5614 0.085 Uiso 0.138(7) 1 calc R U P A 2
C79A C 0.8716(11) 0.3692(15) 0.5516(17) 0.063(4) Uani 0.138(7) 1 d D U P A 2
O40A O 0.8664(11) 0.3988(11) 0.5119(13) 0.056(5) Uani 0.138(7) 1 d D U P A 2
N23 N 0.7765(2) 0.52171(16) 0.44382(19) 0.0396(12) Uani 1 1 d . . . . .
N24 N 0.80692(19) 0.49504(15) 0.48113(19) 0.0358(11) Uani 1 1 d . . . . .
C81 C 0.7835(3) 0.5628(2) 0.4610(2) 0.0415(15) Uani 1 1 d . . . . .
H81 H 0.7675 0.5876 0.4426 0.050 Uiso 1 1 calc R U . . .
C82 C 0.8171(3) 0.5645(2) 0.5094(2) 0.0405(15) Uani 1 1 d . . . . .
H82 H 0.8281 0.5897 0.5301 0.049 Uiso 1 1 calc R U . . .
C83 C 0.8313(2) 0.5213(2) 0.5210(2) 0.0376(13) Uani 1 1 d D U . . .
C84 C 0.8635(10) 0.5056(6) 0.5725(8) 0.038(4) Uani 0.509(10) 1 d D U P B 1
C85 C 0.9084(7) 0.5304(7) 0.5949(7) 0.045(4) Uani 0.509(10) 1 d D U P B 1
H85 H 0.9242 0.5534 0.5759 0.054 Uiso 0.509(10) 1 calc R U P B 1
C86 C 0.9266(9) 0.5194(6) 0.6437(8) 0.046(4) Uani 0.509(10) 1 d D U P B 1
H86 H 0.9416 0.5412 0.6681 0.055 Uiso 0.509(10) 1 calc R U P B 1
C87 C 0.9248(8) 0.4762(7) 0.6612(9) 0.049(4) Uani 0.509(10) 1 d D U P B 1
H87 H 0.9527 0.4657 0.6874 0.058 Uiso 0.509(10) 1 calc R U P B 1
C88 C 0.8854(5) 0.4503(4) 0.6420(5) 0.044(3) Uani 0.509(10) 1 d D U P B 1
H88 H 0.8794 0.4227 0.6578 0.053 Uiso 0.509(10) 1 calc R U P B 1
C89 C 0.8521(5) 0.4654(4) 0.5965(5) 0.041(2) Uani 0.509(10) 1 d D U P B 1
H89 H 0.8216 0.4484 0.5818 0.049 Uiso 0.509(10) 1 calc R U P B 1
C84B C 0.8677(11) 0.5028(7) 0.5636(9) 0.039(3) Uani 0.491(10) 1 d D U P A 3
C85B C 0.8946(8) 0.5329(7) 0.6012(8) 0.040(4) Uani 0.491(10) 1 d D U P A 3
H85B H 0.8861 0.5632 0.6001 0.047 Uiso 0.491(10) 1 calc R U P B 3
C86B C 0.9399(9) 0.5129(7) 0.6455(10) 0.049(4) Uani 0.491(10) 1 d D U P A 3
H86B H 0.9677 0.5309 0.6638 0.059 Uiso 0.491(10) 1 calc R U P B 3
C87B C 0.9376(9) 0.4730(8) 0.6553(9) 0.045(4) Uani 0.491(10) 1 d D U P A 3
H87B H 0.9550 0.4621 0.6885 0.054 Uiso 0.491(10) 1 calc R U P B 3
C88B C 0.9088(5) 0.4431(5) 0.6168(5) 0.041(3) Uani 0.491(10) 1 d D U P A 3
H88B H 0.9120 0.4124 0.6220 0.049 Uiso 0.491(10) 1 calc R U P B 3
C89B C 0.8757(6) 0.4602(4) 0.5714(5) 0.038(3) Uani 0.491(10) 1 d D U P A 3
O40B O 0.8532(4) 0.4317(3) 0.5344(3) 0.044(2) Uani 0.491(10) 1 d D U P A 3
N33 N 0.8346(2) 0.39575(17) 0.3577(2) 0.0451(13) Uani 1 1 d . . . . .
N34 N 0.8604(2) 0.40808(19) 0.4074(2) 0.0491(14) Uani 1 1 d . . . . .
C91 C 0.8716(3) 0.3761(2) 0.3300(3) 0.0578(19) Uani 1 1 d . . . . .
H91 H 0.8642 0.3643 0.2947 0.069 Uiso 1 1 calc R U . . .
C92 C 0.9224(3) 0.3756(3) 0.3602(3) 0.066(2) Uani 1 1 d . . . . .
H92 H 0.9559 0.3639 0.3500 0.079 Uiso 1 1 calc R U . . .
C93 C 0.9144(3) 0.3951(3) 0.4071(3) 0.0609(18) Uani 1 1 d D U . . .
C94 C 0.9582(8) 0.4047(6) 0.4521(9) 0.072(4) Uani 0.589(9) 1 d D U P C 1
C95 C 0.9992(7) 0.3737(6) 0.4649(7) 0.084(4) Uani 0.589(9) 1 d D U P C 1
H95 H 0.9956 0.3447 0.4515 0.101 Uiso 0.589(9) 1 calc R U P C 1
C96 C 1.0422(8) 0.3859(7) 0.4957(9) 0.089(4) Uani 0.589(9) 1 d D U P C 1
H96 H 1.0755 0.3696 0.4963 0.107 Uiso 0.589(9) 1 calc R U P C 1
C97 C 1.0405(7) 0.4226(6) 0.5279(8) 0.093(4) Uani 0.589(9) 1 d D U P C 1
H97 H 1.0690 0.4263 0.5565 0.112 Uiso 0.589(9) 1 calc R U P C 1
C98 C 1.0022(6) 0.4521(6) 0.5213(6) 0.091(4) Uani 0.589(9) 1 d D U P C 1
H98 H 1.0027 0.4774 0.5435 0.109 Uiso 0.589(9) 1 calc R U P C 1
C99 C 0.9597(5) 0.4445(5) 0.4793(5) 0.074(3) Uani 0.589(9) 1 d D U P C 1
H99 H 0.9327 0.4663 0.4696 0.088 Uiso 0.589(9) 1 calc R U P C 1
C94C C 0.9529(10) 0.3974(10) 0.4538(12) 0.064(4) Uani 0.411(9) 1 d D U P A 4
C95C C 1.0080(8) 0.3822(9) 0.4508(9) 0.071(4) Uani 0.411(9) 1 d D U P A 4
H95C H 1.0224 0.3760 0.4176 0.085 Uiso 0.411(9) 1 calc R U P C 4
C96C C 1.0442(11) 0.3766(11) 0.5086(10) 0.081(5) Uani 0.411(9) 1 d D U P A 4
H96C H 1.0723 0.3551 0.5147 0.097 Uiso 0.411(9) 1 calc R U P C 4
C97C C 1.0329(9) 0.4020(9) 0.5441(10) 0.082(5) Uani 0.411(9) 1 d D U P A 4
H97C H 1.0614 0.4120 0.5701 0.099 Uiso 0.411(9) 1 calc R U P C 4
C98C C 0.9770(7) 0.4167(8) 0.5468(8) 0.081(4) Uani 0.411(9) 1 d D U P A 4
H98C H 0.9652 0.4264 0.5800 0.097 Uiso 0.411(9) 1 calc R U P C 4
C99C C 0.9397(6) 0.4163(8) 0.4986(7) 0.069(3) Uani 0.411(9) 1 d D U P A 4
O40C O 0.8869(4) 0.4264(4) 0.5031(5) 0.062(3) Uani 0.411(9) 1 d D U P A 4
O11T O 0.6057(2) 0.72090(16) 0.5403(2) 0.0743(16) Uani 1 1 d D . . . .
O12T O 0.6280(3) 0.64770(17) 0.5692(2) 0.0800(17) Uani 1 1 d D . . . .
O13T O 0.6041(3) 0.6626(2) 0.4756(2) 0.0863(18) Uani 1 1 d D . . . .
S1T S 0.62600(9) 0.67894(6) 0.52646(8) 0.0601(5) Uani 1 1 d D . . . .
C1T C 0.6975(4) 0.6873(2) 0.5186(3) 0.076(2) Uani 1 1 d D . . . .
F11T F 0.7222(2) 0.65100(17) 0.5058(3) 0.112(2) Uani 1 1 d D . . . .
F12T F 0.7258(3) 0.70387(19) 0.5636(3) 0.113(2) Uani 1 1 d D . . . .
F13T F 0.7054(3) 0.7166(2) 0.4807(3) 0.120(2) Uani 1 1 d D . . . .
O21T O 0.7330(6) 0.7316(4) 0.2853(4) 0.101(4) Uani 0.551(6) 1 d D U P D 1
O22T O 0.7536(7) 0.7497(5) 0.1990(6) 0.114(4) Uani 0.551(6) 1 d D U P D 1
O23T O 0.7360(8) 0.6785(4) 0.2251(9) 0.142(5) Uani 0.551(6) 1 d D U P D 1
S2T S 0.7227(3) 0.72267(19) 0.2292(2) 0.117(2) Uani 0.551(6) 1 d D U P D 1
C2T C 0.6511(5) 0.7349(4) 0.2120(4) 0.087(3) Uani 0.551(6) 1 d D U P D 1
F21T F 0.6392(8) 0.7762(5) 0.2219(7) 0.165(5) Uani 0.551(6) 1 d D U P D 1
F22T F 0.6180(7) 0.7105(6) 0.2393(6) 0.164(5) Uani 0.551(6) 1 d D U P D 1
F23T F 0.6333(9) 0.7334(7) 0.1602(5) 0.186(7) Uani 0.551(6) 1 d D U P D 1
O21U O 0.6081(8) 0.7150(6) 0.2660(8) 0.131(5) Uani 0.449(6) 1 d D U P D 2
O22U O 0.6929(9) 0.7419(6) 0.3039(7) 0.146(6) Uani 0.449(6) 1 d D U P D 2
O23U O 0.6374(10) 0.7884(4) 0.2476(9) 0.139(6) Uani 0.449(6) 1 d D U P D 2
S2U S 0.6523(3) 0.74453(18) 0.2585(3) 0.115(2) Uani 0.449(6) 1 d D U P D 2
C2U C 0.6815(8) 0.7224(5) 0.2023(6) 0.123(4) Uani 0.449(6) 1 d D U P D 2
F21U F 0.7027(9) 0.6812(5) 0.2106(7) 0.137(5) Uani 0.449(6) 1 d D U P D 2
F22U F 0.7301(7) 0.7429(7) 0.1944(7) 0.149(5) Uani 0.449(6) 1 d D U P D 2
F23U F 0.6536(9) 0.7133(7) 0.1554(7) 0.143(6) Uani 0.449(6) 1 d D U P D 2
O1E O 0.4803(6) 0.6151(5) 0.3202(4) 0.106(4) Uani 0.5 1 d D U P E -1
C11E C 0.4514(10) 0.6464(6) 0.3487(6) 0.120(6) Uani 0.5 1 d D U P E -1
H11A H 0.4137 0.6505 0.3304 0.144 Uiso 0.5 1 calc R U P E -1
H11B H 0.4708 0.6749 0.3489 0.144 Uiso 0.5 1 calc R U P E -1
C12E C 0.4478(8) 0.6315(6) 0.4064(5) 0.104(7) Uani 0.5 1 d D U P E -1
H12A H 0.4278 0.6534 0.4256 0.156 Uiso 0.5 1 calc R U P E -1
H12B H 0.4282 0.6036 0.4062 0.156 Uiso 0.5 1 calc R U P E -1
H12C H 0.4852 0.6279 0.4247 0.156 Uiso 0.5 1 calc R U P E -1
C13E C 0.4709(9) 0.6192(7) 0.2638(5) 0.100(5) Uani 0.5 1 d D U P E -1
H13A H 0.4764 0.6500 0.2533 0.120 Uiso 0.5 1 calc R U P E -1
H13B H 0.4322 0.6111 0.2517 0.120 Uiso 0.5 1 calc R U P E -1
C14E C 0.5102(9) 0.5898(7) 0.2362(8) 0.092(6) Uani 0.5 1 d D U P E -1
H14A H 0.5031 0.5931 0.1969 0.138 Uiso 0.5 1 calc R U P E -1
H14B H 0.5485 0.5981 0.2478 0.138 Uiso 0.5 1 calc R U P E -1
H14C H 0.5043 0.5593 0.2461 0.138 Uiso 0.5 1 calc R U P E -1
O2E O 0.6483(6) 0.8713(6) 0.6544(8) 0.239(7) Uani 0.798(10) 1 d D U P F 1
C21E C 0.6377(9) 0.8318(8) 0.6262(10) 0.262(10) Uani 0.798(10) 1 d D U P F 1
H21A H 0.6066 0.8372 0.5980 0.314 Uiso 0.798(10) 1 calc R U P F 1
H21B H 0.6244 0.8106 0.6519 0.314 Uiso 0.798(10) 1 calc R U P F 1
C22E C 0.6836(8) 0.8099(7) 0.5990(9) 0.245(11) Uani 0.798(10) 1 d D U P F 1
H22A H 0.6695 0.7830 0.5813 0.367 Uiso 0.798(10) 1 calc R U P F 1
H22B H 0.6965 0.8297 0.5720 0.367 Uiso 0.798(10) 1 calc R U P F 1
H22C H 0.7143 0.8029 0.6262 0.367 Uiso 0.798(10) 1 calc R U P F 1
C23E C 0.6300(7) 0.8723(5) 0.7088(7) 0.197(7) Uani 0.798(10) 1 d D U P F 1
H23A H 0.6431 0.8997 0.7269 0.237 Uiso 0.798(10) 1 calc R U P F 1
H23B H 0.6473 0.8477 0.7300 0.237 Uiso 0.798(10) 1 calc R U P F 1
C24E C 0.5677(7) 0.8694(8) 0.7092(10) 0.202(8) Uani 0.798(10) 1 d D U P F 1
H24A H 0.5584 0.8703 0.7466 0.303 Uiso 0.798(10) 1 calc R U P F 1
H24B H 0.5502 0.8941 0.6891 0.303 Uiso 0.798(10) 1 calc R U P F 1
H24C H 0.5544 0.8420 0.6923 0.303 Uiso 0.798(10) 1 calc R U P F 1
N2T N 0.461(2) 0.8858(10) 0.7497(15) 0.091(11) Uani 0.202(10) 1 d . U P F 2
C21T C 0.5000 0.865(2) 0.7500 0.096(12) Uani 0.202(10) 2 d S TU P F 2
C22T C 0.536(2) 0.8346(13) 0.726(2) 0.096(12) Uani 0.202(10) 1 d . U P F 2
H22D H 0.5380 0.8425 0.6878 0.144 Uiso 0.202(10) 1 calc R U P F 2
H22E H 0.5219 0.8049 0.7279 0.144 Uiso 0.202(10) 1 calc R U P F 2
H22F H 0.5734 0.8362 0.7451 0.144 Uiso 0.202(10) 1 calc R U P F 2
N1T N 0.9066(5) 0.2263(4) 0.4817(5) 0.143(4) Uani 1 1 d D . . . .
C11T C 0.9459(6) 0.2380(6) 0.4655(8) 0.167(8) Uani 1 1 d D . . . .
C12T C 0.9980(7) 0.2492(8) 0.4454(10) 0.256(13) Uani 1 1 d D . . . .
H12D H 1.0259 0.2548 0.4759 0.384 Uiso 1 1 calc R U . . .
H12E H 0.9933 0.2754 0.4228 0.384 Uiso 1 1 calc R U . . .
H12F H 1.0102 0.2249 0.4239 0.384 Uiso 1 1 calc R U . . .
N3T N 1.1297(7) 0.3329(5) 0.4209(8) 0.157(7) Uani 0.753(8) 1 d D U P G 1
C31T C 1.1301(7) 0.2992(5) 0.4064(8) 0.119(5) Uani 0.753(8) 1 d D U P G 1
C32T C 1.1295(10) 0.2559(5) 0.3859(8) 0.165(8) Uani 0.753(8) 1 d D U P G 1
H32D H 1.1015 0.2535 0.3548 0.248 Uiso 0.753(8) 1 calc R U P G 1
H32E H 1.1207 0.2355 0.4141 0.248 Uiso 0.753(8) 1 calc R U P G 1
H32F H 1.1659 0.2488 0.3746 0.248 Uiso 0.753(8) 1 calc R U P G 1
N4T N 0.997(4) 0.4110(6) 0.251(8) 0.080(12) Uani 0.377(4) 1 d D U P G -1
C41T C 1.0291(12) 0.3872(10) 0.2683(13) 0.112(8) Uani 0.377(4) 1 d D U P G -1
C42T C 1.0724(12) 0.3644(12) 0.3029(14) 0.132(9) Uani 0.377(4) 1 d D U P G -1
H42D H 1.0664 0.3328 0.3001 0.198 Uiso 0.377(4) 1 calc R U P G -1
H42E H 1.0711 0.3736 0.3405 0.198 Uiso 0.377(4) 1 calc R U P G -1
H42F H 1.1086 0.3716 0.2914 0.198 Uiso 0.377(4) 1 calc R U P G -1
N5T N 1.032(3) 0.324(3) 0.252(3) 0.139(9) Uani 0.123(4) 1 d D U P G -2
C51T C 1.063(4) 0.318(3) 0.288(4) 0.143(11) Uani 0.123(4) 1 d D U P G -2
C52T C 1.092(4) 0.324(3) 0.342(4) 0.123(13) Uani 0.123(4) 1 d D U P G -2
H52A H 1.1315 0.3293 0.3383 0.185 Uiso 0.123(4) 1 calc R U P G -2
H52B H 1.0890 0.2972 0.3634 0.185 Uiso 0.123(4) 1 calc R U P G -2
H52C H 1.0765 0.3485 0.3597 0.185 Uiso 0.123(4) 1 calc R U P G -2
N6T N 0.989(2) 0.2819(15) 0.307(2) 0.165(14) Uani 0.247(8) 1 d D U P G -2
C61T C 0.993(3) 0.2699(18) 0.265(2) 0.151(11) Uani 0.247(8) 1 d D U P G -2
C62T C 0.995(3) 0.2361(19) 0.224(2) 0.162(16) Uani 0.247(8) 1 d D U P G -2
H62A H 1.0271 0.2413 0.2034 0.243 Uiso 0.247(8) 1 calc R U P G -2
H62B H 0.9611 0.2371 0.1988 0.243 Uiso 0.247(8) 1 calc R U P G -2
H62C H 0.9986 0.2073 0.2408 0.243 Uiso 0.247(8) 1 calc R U P G -2

loop_
_atom_site_aniso_label
_atom_site_aniso_U_11
_atom_site_aniso_U_22
_atom_site_aniso_U_33
_atom_site_aniso_U_23
_atom_site_aniso_U_13
_atom_site_aniso_U_12
Fe1 0.0442(5) 0.0344(4) 0.0196(4) -0.0021(3) -0.0110(4) -0.0015(4)
Fe2 0.0357(5) 0.0414(5) 0.0217(4) 0.0010(3) -0.0125(4) -0.0013(4)
Fe3 0.0381(5) 0.0374(4) 0.0214(4) 0.0046(3) -0.0087(4) 0.0012(3)
Fe4 0.0451(6) 0.0421(5) 0.0275(5) 0.0077(4) -0.0183(4) -0.0067(4)
O1 0.042(2) 0.041(2) 0.0205(19) 0.0072(16) -0.0125(17) -0.0046(17)
C1 0.034(3) 0.040(3) 0.011(2) 0.002(2) -0.015(2) 0.000(2)
C2 0.032(3) 0.045(3) 0.013(3) 0.002(2) -0.010(2) -0.005(2)
C3 0.032(3) 0.046(3) 0.017(3) -0.002(2) -0.013(2) 0.002(3)
C4 0.037(3) 0.037(3) 0.019(3) 0.003(2) -0.018(2) 0.007(2)
C5 0.030(3) 0.041(3) 0.012(2) 0.004(2) -0.007(2) 0.000(2)
C6 0.029(3) 0.042(3) 0.012(2) 0.002(2) -0.009(2) 0.003(2)
O11 0.040(2) 0.0317(19) 0.0170(18) 0.0002(15) -0.0072(16) -0.0009(16)
C11 0.045(4) 0.033(3) 0.018(3) -0.001(2) -0.011(3) -0.004(2)
C12 0.048(4) 0.037(3) 0.017(3) 0.002(2) -0.004(3) -0.006(3)
C13 0.079(5) 0.033(3) 0.024(3) 0.000(3) -0.012(3) -0.009(3)
C14 0.097(6) 0.039(3) 0.026(3) 0.001(3) -0.007(4) -0.004(3)
C15 0.077(5) 0.044(4) 0.025(3) -0.007(3) -0.007(3) 0.001(3)
C16 0.050(4) 0.044(3) 0.023(3) 0.000(3) -0.007(3) -0.005(3)
C17 0.038(3) 0.041(3) 0.021(3) 0.001(2) -0.004(2) -0.007(2)
C40 0.041(4) 0.042(3) 0.019(3) 0.008(2) -0.012(3) -0.004(3)
C41 0.050(4) 0.040(3) 0.023(3) 0.004(3) -0.009(3) -0.007(3)
C42 0.044(4) 0.059(4) 0.037(4) 0.005(3) -0.004(3) -0.011(3)
C43 0.049(4) 0.071(5) 0.040(4) 0.006(4) 0.002(3) 0.001(3)
C44 0.048(4) 0.059(4) 0.032(3) -0.010(3) 0.000(3) -0.003(3)
N11 0.045(3) 0.044(3) 0.021(2) -0.003(2) -0.006(2) 0.000(2)
C45 0.053(4) 0.033(3) 0.018(3) -0.001(2) -0.009(3) 0.000(3)
C46 0.063(4) 0.031(3) 0.023(3) -0.002(2) -0.004(3) 0.001(3)
C47 0.079(5) 0.037(3) 0.023(3) 0.000(3) -0.006(3) 0.009(3)
C48 0.060(5) 0.041(3) 0.033(3) 0.000(3) -0.006(3) 0.009(3)
C49 0.047(4) 0.042(3) 0.033(3) 0.002(3) -0.006(3) 0.009(3)
N32 0.044(3) 0.042(3) 0.022(2) 0.000(2) -0.005(2) 0.007(2)
O21 0.035(2) 0.0331(19) 0.0172(18) -0.0022(15) -0.0056(16) 0.0008(16)
C21 0.042(4) 0.041(3) 0.017(3) -0.004(2) -0.008(2) 0.002(3)
C22 0.038(3) 0.043(3) 0.019(3) -0.002(2) -0.010(3) 0.006(3)
C23 0.048(4) 0.060(4) 0.022(3) -0.016(3) -0.011(3) 0.009(3)
C24 0.041(4) 0.080(5) 0.023(3) -0.006(3) -0.005(3) 0.014(3)
C25 0.032(3) 0.074(4) 0.029(3) 0.006(3) -0.006(3) 0.006(3)
C26 0.039(4) 0.054(4) 0.017(3) -0.001(3) -0.012(3) 0.004(3)
C27 0.036(3) 0.040(3) 0.021(3) 0.002(2) -0.009(2) 0.004(2)
C50 0.035(3) 0.043(3) 0.019(3) -0.004(2) -0.010(2) 0.000(2)
C51 0.044(4) 0.043(3) 0.026(3) -0.004(3) -0.006(3) 0.004(3)
C52 0.036(4) 0.057(4) 0.024(3) -0.010(3) -0.007(3) -0.003(3)
C53 0.033(3) 0.051(4) 0.019(3) 0.000(3) -0.004(2) 0.001(3)
C54 0.037(3) 0.042(3) 0.020(3) 0.001(2) -0.009(2) 0.000(3)
N12 0.035(3) 0.041(3) 0.016(2) 0.001(2) -0.009(2) -0.004(2)
C55 0.046(4) 0.045(3) 0.018(3) -0.005(2) -0.015(3) 0.000(3)
C56 0.079(5) 0.053(4) 0.027(3) 0.002(3) -0.007(3) 0.020(4)
C57 0.102(7) 0.047(4) 0.044(4) 0.008(3) -0.006(4) 0.019(4)
C58 0.096(7) 0.046(4) 0.044(4) 0.012(3) -0.005(4) 0.001(4)
C59 0.055(4) 0.052(4) 0.038(4) 0.009(3) -0.014(3) -0.012(3)
N21 0.046(3) 0.038(3) 0.023(2) 0.004(2) -0.013(2) -0.006(2)
O31 0.036(2) 0.036(2) 0.0178(18) 0.0067(15) -0.0094(16) -0.0021(16)
C31 0.033(3) 0.046(3) 0.021(3) 0.009(2) -0.008(2) -0.005(3)
C32 0.043(4) 0.049(3) 0.018(3) 0.009(2) -0.009(3) -0.007(3)
C33 0.048(4) 0.066(4) 0.047(4) 0.029(3) -0.023(3) -0.022(3)
C34 0.067(5) 0.065(5) 0.053(4) 0.030(4) -0.026(4) -0.030(4)
C35 0.069(5) 0.039(3) 0.035(4) 0.012(3) -0.023(3) -0.014(3)
C36 0.053(4) 0.041(3) 0.020(3) 0.002(2) -0.014(3) 0.001(3)
C37 0.043(4) 0.036(3) 0.014(3) 0.001(2) -0.009(2) -0.001(2)
C60 0.045(4) 0.049(3) 0.024(3) 0.015(3) -0.012(3) -0.006(3)
C61 0.040(4) 0.072(5) 0.031(3) 0.009(3) -0.007(3) -0.004(3)
C62 0.032(4) 0.092(5) 0.034(4) 0.007(4) -0.005(3) -0.001(3)
C63 0.034(4) 0.095(6) 0.047(4) 0.001(4) -0.010(3) -0.009(4)
C64 0.050(5) 0.062(4) 0.038(4) -0.006(3) -0.014(3) -0.010(3)
N22 0.031(3) 0.052(3) 0.029(3) 0.002(2) -0.012(2) -0.003(2)
C65 0.032(3) 0.054(4) 0.025(3) 0.007(3) -0.007(3) 0.002(3)
C66 0.044(4) 0.061(4) 0.025(3) 0.005(3) -0.004(3) 0.002(3)
C67 0.072(5) 0.080(5) 0.032(4) -0.002(4) 0.002(3) 0.018(4)
C68 0.082(6) 0.054(4) 0.039(4) -0.008(3) 0.004(4) 0.013(4)
C69 0.062(5) 0.045(4) 0.038(4) 0.001(3) -0.003(3) 0.010(3)
N31 0.047(3) 0.044(3) 0.026(3) 0.000(2) -0.004(2) 0.005(2)
N13 0.050(3) 0.033(2) 0.023(2) 0.000(2) 0.001(2) -0.004(2)
N14 0.059(4) 0.036(3) 0.021(2) 0.000(2) -0.008(2) 0.003(2)
C71 0.067(5) 0.029(3) 0.035(3) -0.005(3) 0.005(3) 0.000(3)
C72 0.081(5) 0.032(3) 0.028(3) 0.006(3) 0.012(3) 0.011(3)
C73 0.078(4) 0.032(3) 0.025(3) 0.002(2) -0.002(3) 0.005(3)
C74 0.080(4) 0.049(4) 0.035(4) 0.012(3) -0.011(3) -0.003(3)
C75 0.104(5) 0.034(5) 0.031(4) 0.001(4) -0.018(3) 0.005(4)
C76 0.111(6) 0.051(4) 0.047(4) 0.010(4) -0.034(4) -0.002(6)
C77 0.094(5) 0.071(6) 0.075(5) 0.011(5) -0.035(4) 0.001(5)
C78 0.079(5) 0.080(6) 0.073(4) 0.009(5) -0.019(4) 0.005(4)
C79 0.069(4) 0.059(5) 0.049(4) 0.008(4) -0.012(3) -0.005(4)
C74A 0.081(5) 0.046(8) 0.031(7) 0.005(7) -0.013(7) 0.001(6)
C75A 0.092(7) 0.046(9) 0.035(8) 0.007(7) -0.018(7) 0.001(8)
C76A 0.100(8) 0.052(9) 0.046(9) 0.006(8) -0.031(7) -0.001(9)
C77A 0.092(7) 0.064(10) 0.057(9) 0.006(8) -0.032(8) 0.000(9)
C78A 0.081(6) 0.068(9) 0.056(9) 0.008(8) -0.024(8) -0.002(8)
C79A 0.076(5) 0.067(9) 0.043(8) 0.010(7) -0.014(7) -0.001(7)
O40A 0.050(10) 0.072(10) 0.045(9) 0.012(7) -0.005(8) -0.004(8)
N23 0.042(3) 0.046(3) 0.028(3) 0.003(2) -0.010(2) -0.005(2)
N24 0.033(3) 0.045(3) 0.026(2) -0.001(2) -0.009(2) -0.005(2)
C81 0.044(4) 0.043(3) 0.034(3) 0.004(3) -0.009(3) -0.008(3)
C82 0.038(4) 0.045(3) 0.036(3) -0.008(3) -0.007(3) -0.011(3)
C83 0.031(3) 0.052(3) 0.027(3) -0.004(2) -0.009(2) -0.009(3)
C84 0.035(6) 0.054(5) 0.024(6) -0.008(4) -0.012(5) -0.002(5)
C85 0.031(8) 0.058(6) 0.042(6) -0.007(5) -0.017(6) -0.004(5)
C86 0.027(9) 0.064(6) 0.041(5) -0.012(5) -0.021(5) 0.001(6)
C87 0.023(8) 0.076(6) 0.045(7) 0.002(5) -0.007(6) 0.005(6)
C88 0.030(6) 0.065(5) 0.037(6) 0.004(5) -0.003(5) 0.002(4)
C89 0.037(6) 0.060(5) 0.024(5) -0.003(4) -0.003(4) -0.005(4)
C84B 0.033(6) 0.058(4) 0.024(6) 0.000(4) -0.006(5) -0.004(5)
C85B 0.020(7) 0.062(5) 0.034(6) -0.003(5) -0.011(5) -0.002(6)
C86B 0.022(8) 0.070(5) 0.050(6) -0.010(5) -0.021(5) 0.011(6)
C87B 0.016(8) 0.080(6) 0.036(6) 0.009(5) -0.012(6) 0.000(6)
C88B 0.028(6) 0.066(5) 0.026(5) 0.011(4) -0.004(4) -0.005(5)
C89B 0.033(6) 0.059(4) 0.021(5) 0.006(4) -0.005(4) -0.007(5)
O40B 0.040(5) 0.055(4) 0.034(4) 0.008(3) -0.009(4) -0.012(4)
N33 0.043(3) 0.046(3) 0.044(3) 0.006(2) -0.005(3) 0.005(2)
N34 0.032(3) 0.067(4) 0.045(3) 0.016(3) -0.010(3) 0.000(3)
C91 0.050(4) 0.068(5) 0.055(4) 0.005(4) 0.002(4) 0.014(4)
C92 0.052(5) 0.081(5) 0.063(5) 0.015(4) 0.006(4) 0.016(4)
C93 0.039(4) 0.091(5) 0.051(4) 0.018(3) -0.005(3) -0.001(3)
C94 0.038(6) 0.119(7) 0.056(6) 0.002(6) -0.008(5) 0.001(5)
C95 0.054(7) 0.116(8) 0.077(8) 0.008(7) -0.023(6) 0.005(5)
C96 0.052(6) 0.117(9) 0.091(9) -0.006(7) -0.025(6) 0.015(6)
C97 0.049(7) 0.139(9) 0.086(8) -0.020(7) -0.018(6) 0.011(6)
C98 0.065(7) 0.133(8) 0.070(7) -0.023(6) -0.012(5) 0.014(6)
C99 0.037(5) 0.122(7) 0.061(6) -0.001(5) 0.003(4) -0.007(5)
C94C 0.033(5) 0.105(8) 0.052(5) 0.010(6) -0.005(4) -0.004(6)
C95C 0.038(5) 0.109(9) 0.064(7) 0.013(8) -0.002(5) 0.003(7)
C96C 0.049(7) 0.107(10) 0.080(9) -0.001(8) -0.021(6) 0.020(7)
C97C 0.049(6) 0.113(10) 0.078(8) -0.009(8) -0.027(7) 0.016(8)
C98C 0.047(6) 0.119(10) 0.072(6) -0.023(8) -0.019(5) 0.005(7)
C99C 0.040(5) 0.098(8) 0.064(5) -0.007(6) -0.013(5) 0.005(6)
O40C 0.044(5) 0.079(8) 0.059(7) 0.001(6) -0.012(5) 0.005(5)
O11T 0.083(4) 0.057(3) 0.082(4) -0.014(3) 0.004(3) 0.000(3)
O12T 0.114(5) 0.065(3) 0.066(4) 0.008(3) 0.034(3) -0.003(3)
O13T 0.084(4) 0.101(4) 0.071(4) -0.030(3) -0.010(3) 0.003(3)
S1T 0.0706(13) 0.0532(10) 0.0578(12) -0.0098(9) 0.0126(10) -0.0070(9)
C1T 0.087(7) 0.066(5) 0.076(6) 0.000(5) 0.008(5) -0.002(5)
F11T 0.085(4) 0.082(4) 0.178(6) -0.018(4) 0.056(4) 0.001(3)
F12T 0.104(4) 0.098(4) 0.128(5) 0.001(4) -0.031(4) -0.016(3)
F13T 0.121(5) 0.117(5) 0.128(5) 0.041(4) 0.042(4) -0.021(4)
O21T 0.135(10) 0.094(8) 0.069(5) 0.018(5) -0.019(6) -0.019(8)
O22T 0.156(8) 0.105(8) 0.081(7) -0.009(7) 0.013(8) -0.065(8)
O23T 0.200(13) 0.090(5) 0.146(14) -0.011(7) 0.061(13) -0.036(8)
S2T 0.168(5) 0.096(3) 0.087(3) 0.009(3) 0.017(3) -0.036(3)
C2T 0.155(6) 0.072(5) 0.029(5) 0.026(5) -0.022(5) -0.082(5)
F21T 0.226(12) 0.119(7) 0.138(11) 0.036(7) -0.040(11) 0.017(8)
F22T 0.180(7) 0.196(11) 0.119(9) 0.051(10) 0.028(9) -0.092(9)
F23T 0.259(14) 0.226(16) 0.058(5) 0.035(7) -0.050(8) -0.121(12)
O21U 0.215(12) 0.089(9) 0.091(12) 0.032(10) 0.020(8) -0.039(9)
O22U 0.221(16) 0.114(12) 0.093(8) 0.003(10) -0.031(10) 0.009(11)
O23U 0.186(14) 0.055(5) 0.156(15) -0.001(7) -0.074(10) -0.039(6)
S2U 0.178(6) 0.061(3) 0.101(4) 0.005(3) -0.007(4) -0.020(3)
C2U 0.197(9) 0.092(7) 0.078(6) 0.031(7) 0.005(6) -0.048(7)
F21U 0.247(17) 0.084(6) 0.079(9) -0.027(6) 0.014(9) -0.025(7)
F22U 0.202(11) 0.163(11) 0.080(9) 0.083(9) 0.003(7) -0.060(9)
F23U 0.188(13) 0.166(14) 0.079(6) 0.008(7) 0.027(7) -0.039(10)
O1E 0.113(9) 0.120(9) 0.078(6) -0.024(7) -0.025(7) 0.047(7)
C11E 0.122(14) 0.130(14) 0.104(9) -0.025(9) -0.004(11) 0.049(11)
C12E 0.106(14) 0.119(14) 0.078(8) -0.048(10) -0.036(9) 0.074(12)
C13E 0.102(12) 0.112(13) 0.082(7) -0.006(10) -0.019(9) 0.039(10)
C14E 0.076(18) 0.114(13) 0.079(13) -0.039(11) -0.035(11) 0.015(13)
O2E 0.149(11) 0.281(15) 0.279(16) 0.109(13) -0.019(11) -0.034(11)
C21E 0.203(17) 0.26(2) 0.314(19) 0.113(14) -0.015(14) -0.013(16)
C22E 0.152(15) 0.38(2) 0.21(2) -0.013(17) 0.037(13) -0.205(16)
C23E 0.142(10) 0.179(13) 0.260(15) 0.181(12) -0.033(12) -0.017(11)
C24E 0.156(11) 0.204(18) 0.24(2) 0.123(16) -0.030(12) -0.049(14)
N2T 0.17(3) 0.035(17) 0.061(19) 0.000(12) -0.04(2) -0.003(11)
C21T 0.17(3) 0.04(2) 0.07(2) 0.000 -0.05(2) 0.000
C22T 0.13(3) 0.054(19) 0.09(2) -0.023(16) -0.06(2) -0.012(15)
N1T 0.128(10) 0.159(10) 0.138(10) 0.035(8) -0.012(8) -0.019(8)
C11T 0.084(10) 0.196(16) 0.216(19) 0.090(14) -0.003(11) -0.019(10)
C12T 0.128(16) 0.26(3) 0.38(4) -0.07(3) 0.03(2) -0.001(16)
N3T 0.161(13) 0.109(9) 0.218(17) -0.030(11) 0.096(12) -0.036(10)
C31T 0.119(11) 0.094(8) 0.145(13) -0.001(9) 0.026(10) -0.036(9)
C32T 0.23(2) 0.084(8) 0.169(17) 0.011(9) -0.062(16) -0.006(12)
N4T 0.104(18) 0.096(11) 0.043(18) 0.00(2) 0.017(18) 0.011(16)
C41T 0.108(16) 0.126(17) 0.111(17) 0.049(14) 0.063(12) 0.037(12)
C42T 0.111(17) 0.144(19) 0.15(2) 0.049(17) 0.059(15) 0.061(14)
N5T 0.135(18) 0.140(17) 0.150(19) 0.035(17) 0.053(16) 0.049(15)
C51T 0.14(2) 0.15(2) 0.15(2) 0.03(2) 0.052(18) 0.049(17)
C52T 0.10(2) 0.13(3) 0.15(2) 0.02(2) 0.06(2) 0.03(2)
N6T 0.19(3) 0.13(3) 0.19(3) 0.01(2) 0.10(3) 0.02(2)
C61T 0.15(2) 0.138(19) 0.17(2) 0.023(17) 0.07(2) 0.044(16)
C62T 0.17(3) 0.16(3) 0.17(3) 0.01(2) 0.09(3) 0.02(3)

loop_
_atom_type_symbol
_atom_type_description
_atom_type_scat_dispersion_real
_atom_type_scat_dispersion_imag
_atom_type_scat_source
C C 0.0033 0.0016 'International Tables Vol C Tables 4.2.6.8 and 6.1.1.4'
H H 0.0000 0.0000 'International Tables Vol C Tables 4.2.6.8 and 6.1.1.4'
N N 0.0061 0.0033 'International Tables Vol C Tables 4.2.6.8 and 6.1.1.4'
O O 0.0106 0.0060 'International Tables Vol C Tables 4.2.6.8 and 6.1.1.4'
F F 0.0171 0.0103 'International Tables Vol C Tables 4.2.6.8 and 6.1.1.4'
S S 0.1246 0.1234 'International Tables Vol C Tables 4.2.6.8 and 6.1.1.4'
Fe Fe 0.3463 0.8444 'International Tables Vol C Tables 4.2.6.8 and 6.1.1.4'

loop_
_geom_angle_atom_site_label_1
_geom_angle_atom_site_label_2
_geom_angle_atom_site_label_3
_geom_angle
_geom_angle_site_symmetry_1
_geom_angle_site_symmetry_3
O1 Fe1 O11 80.34(15) . .
O1 Fe1 N11 151.24(18) . .
O1 Fe1 N12 102.82(16) . .
O1 Fe1 N13 84.10(17) . .
O11 Fe1 N11 74.55(17) . .
O11 Fe1 N12 163.68(15) . .
O11 Fe1 N13 106.77(16) . .
N11 Fe1 N12 105.22(18) . .
O21 Fe1 O1 84.22(15) . .
O21 Fe1 O11 90.53(14) . .
O21 Fe1 N11 109.51(17) . .
O21 Fe1 N12 74.03(15) . .
O21 Fe1 N13 157.13(16) . .
N13 Fe1 N11 89.85(19) . .
N13 Fe1 N12 89.52(17) . .
O1 Fe2 N21 153.09(19) . .
O1 Fe2 N22 101.95(17) . .
O21 Fe2 O1 81.66(15) . .
O21 Fe2 N21 75.05(17) . .
O21 Fe2 N22 163.90(15) . .
O21 Fe2 N23 105.64(18) . .
N21 Fe2 N22 104.16(19) . .
O31 Fe2 O1 81.18(14) . .
O31 Fe2 O21 91.16(15) . .
O31 Fe2 N21 112.19(16) . .
O31 Fe2 N22 74.10(16) . .
O31 Fe2 N23 155.91(18) . .
N23 Fe2 O1 84.27(17) . .
N23 Fe2 N21 89.15(18) . .
N23 Fe2 N22 90.38(19) . .
O1 Fe3 N32 103.49(16) . .
O1 Fe3 O31 81.90(14) . .
O1 Fe3 N31 153.12(18) . .
O1 Fe3 N33 85.40(19) . .
O11 Fe3 O1 84.79(15) . .
O11 Fe3 N32 75.00(17) . .
O11 Fe3 O31 90.91(15) . .
O11 Fe3 N31 108.61(17) . .
O11 Fe3 N33 158.45(18) . .
O31 Fe3 N32 164.19(17) . .
O31 Fe3 N31 74.88(17) . .
O31 Fe3 N33 106.64(18) . .
N31 Fe3 N32 102.49(18) . .
N33 Fe3 N32 88.74(19) . .
N33 Fe3 N31 88.4(2) . .
O1 Fe4 N14 88.00(18) . .
O1 Fe4 N24 88.10(17) . .
O1 Fe4 N34 87.49(19) . .
O1 Fe4 O40C 161.2(4) . .
O40A Fe4 O1 156.8(12) . .
O40A Fe4 N14 78.4(10) . .
O40A Fe4 N24 115.0(12) . .
O40A Fe4 N34 82.4(11) . .
N24 Fe4 N14 121.4(2) . .
O40B Fe4 O1 160.6(3) . .
O40B Fe4 N14 84.8(3) . .
O40B Fe4 N24 80.3(3) . .
O40B Fe4 N34 111.8(3) . .
N34 Fe4 N14 117.8(2) . .
N34 Fe4 N24 120.5(2) . .
O40C Fe4 N14 107.8(4) . .
O40C Fe4 N24 92.0(4) . .
O40C Fe4 N34 76.3(4) . .
Fe1 O1 Fe2 95.61(16) . .
Fe3 O1 Fe1 97.30(16) . .
Fe3 O1 Fe2 97.90(15) . .
Fe4 O1 Fe1 119.77(19) . .
Fe4 O1 Fe2 120.06(19) . .
Fe4 O1 Fe3 120.7(2) . .
C2 C1 C6 118.6(5) . .
C2 C1 C17 121.8(5) . .
C6 C1 C17 119.3(5) . .
C1 C2 H2 119.4 . .
C3 C2 C1 121.3(5) . .
C3 C2 H2 119.4 . .
C2 C3 C4 118.6(5) . .
C2 C3 C27 119.3(5) . .
C4 C3 C27 121.9(5) . .
C3 C4 H4 119.5 . .
C5 C4 C3 121.1(5) . .
C5 C4 H4 119.5 . .
C4 C5 C37 118.4(5) . .
C6 C5 C4 119.2(5) . .
C6 C5 C37 122.2(5) . .
C1 C6 H6 119.5 . .
C5 C6 C1 121.1(5) . .
C5 C6 H6 119.5 . .
Fe3 O11 Fe1 97.39(15) . .
C11 O11 Fe1 114.9(3) . .
C11 O11 Fe3 122.0(3) . .
O11 C11 C12 111.7(4) . .
O11 C11 C40 107.1(4) . .
O11 C11 C45 104.8(4) . .
C40 C11 C12 112.5(5) . .
C40 C11 C45 111.2(4) . .
C45 C11 C12 109.3(4) . .
C13 C12 C11 119.1(5) . .
C13 C12 C17 117.6(5) . .
C17 C12 C11 123.2(5) . .
C12 C13 H13 118.6 . .
C14 C13 C12 122.7(6) . .
C14 C13 H13 118.6 . .
C13 C14 H14 120.2 . .
C15 C14 C13 119.5(6) . .
C15 C14 H14 120.2 . .
C14 C15 H15 120.3 . .
C14 C15 C16 119.3(6) . .
C16 C15 H15 120.3 . .
C15 C16 H16 119.3 . .
C15 C16 C17 121.4(5) . .
C17 C16 H16 119.3 . .
C12 C17 C1 122.6(5) . .
C16 C17 C1 118.0(5) . .
C16 C17 C12 119.3(5) . .
C41 C40 C11 124.0(5) . .
N11 C40 C11 115.3(5) . .
N11 C40 C41 120.7(6) . .
C40 C41 H41 120.2 . .
C42 C41 C40 119.7(6) . .
C42 C41 H41 120.2 . .
C41 C42 H42 120.3 . .
C41 C42 C43 119.4(6) . .
C43 C42 H42 120.3 . .
C42 C43 H43 121.0 . .
C44 C43 C42 117.9(7) . .
C44 C43 H43 121.0 . .
C43 C44 H44 118.4 . .
N11 C44 C43 123.2(6) . .
N11 C44 H44 118.4 . .
C40 N11 Fe1 115.5(4) . .
C44 N11 Fe1 125.4(4) . .
C44 N11 C40 119.0(5) . .
C46 C45 C11 124.9(6) . .
N32 C45 C11 112.9(5) . .
N32 C45 C46 122.2(5) . .
C45 C46 H46 120.9 . .
C47 C46 C45 118.2(6) . .
C47 C46 H46 120.9 . .
C46 C47 H47 120.1 . .
C48 C47 C46 119.9(6) . .
C48 C47 H47 120.1 . .
C47 C48 H48 120.4 . .
C47 C48 C49 119.3(6) . .
C49 C48 H48 120.4 . .
C48 C49 H49 119.0 . .
N32 C49 C48 122.0(6) . .
N32 C49 H49 119.0 . .
C45 N32 Fe3 114.2(4) . .
C49 N32 Fe3 125.0(4) . .
C49 N32 C45 118.4(5) . .
Fe1 O21 Fe2 98.23(15) . .
C21 O21 Fe1 121.7(3) . .
C21 O21 Fe2 115.4(3) . .
O21 C21 C22 111.7(4) . .
O21 C21 C50 105.6(4) . .
O21 C21 C55 107.8(5) . .
C22 C21 C50 109.3(5) . .
C55 C21 C22 111.9(5) . .
C55 C21 C50 110.3(4) . .
C23 C22 C21 120.5(5) . .
C23 C22 C27 117.6(5) . .
C27 C22 C21 121.8(5) . .
C22 C23 H23 118.8 . .
C24 C23 C22 122.3(5) . .
C24 C23 H23 118.8 . .
C23 C24 H24 120.0 . .
C23 C24 C25 120.0(6) . .
C25 C24 H24 120.0 . .
C24 C25 H25 120.6 . .
C26 C25 C24 118.8(6) . .
C26 C25 H25 120.6 . .
C25 C26 H26 118.6 . .
C25 C26 C27 122.8(5) . .
C27 C26 H26 118.6 . .
C22 C27 C3 123.9(5) . .
C26 C27 C3 117.5(5) . .
C26 C27 C22 118.4(5) . .
C51 C50 C21 124.7(5) . .
N12 C50 C21 112.4(5) . .
N12 C50 C51 122.8(5) . .
C50 C51 H51 120.6 . .
C50 C51 C52 118.8(6) . .
C52 C51 H51 120.6 . .
C51 C52 H52 120.9 . .
C53 C52 C51 118.3(5) . .
C53 C52 H52 120.9 . .
C52 C53 H53 120.0 . .
C54 C53 C52 119.9(5) . .
C54 C53 H53 120.0 . .
C53 C54 H54 119.0 . .
N12 C54 C53 122.0(5) . .
N12 C54 H54 119.0 . .
C50 N12 Fe1 115.5(3) . .
C50 N12 C54 118.1(5) . .
C54 N12 Fe1 124.6(4) . .
C56 C55 C21 124.5(6) . .
N21 C55 C21 114.4(5) . .
N21 C55 C56 121.1(6) . .
C55 C56 H56 120.5 . .
C55 C56 C57 118.9(8) . .
C57 C56 H56 120.5 . .
C56 C57 H57 119.7 . .
C58 C57 C56 120.6(7) . .
C58 C57 H57 119.7 . .
C57 C58 H58 120.9 . .
C57 C58 C59 118.2(7) . .
C59 C58 H58 120.9 . .
C58 C59 H59 118.8 . .
N21 C59 C58 122.5(7) . .
N21 C59 H59 118.8 . .
C55 N21 Fe2 115.4(4) . .
C55 N21 C59 118.8(6) . .
C59 N21 Fe2 125.7(5) . .
Fe2 O31 Fe3 98.97(15) . .
C31 O31 Fe2 121.7(3) . .
C31 O31 Fe3 115.3(3) . .
O31 C31 C32 111.9(5) . .
O31 C31 C60 104.3(4) . .
O31 C31 C65 107.5(4) . .
C32 C31 C60 109.0(4) . .
C65 C31 C32 112.3(4) . .
C65 C31 C60 111.5(5) . .
C33 C32 C31 119.6(6) . .
C33 C32 C37 118.1(5) . .
C37 C32 C31 122.2(5) . .
C32 C33 H33 119.0 . .
C32 C33 C34 121.9(7) . .
C34 C33 H33 119.0 . .
C33 C34 H34 119.8 . .
C35 C34 C33 120.4(6) . .
C35 C34 H34 119.8 . .
C34 C35 H35 120.5 . .
C34 C35 C36 119.0(6) . .
C36 C35 H35 120.5 . .
C35 C36 H36 119.0 . .
C35 C36 C37 122.0(6) . .
C37 C36 H36 119.0 . .
C32 C37 C5 122.6(5) . .
C36 C37 C5 118.9(5) . .
C36 C37 C32 118.4(5) . .
C61 C60 C31 125.4(6) . .
N22 C60 C31 111.9(5) . .
N22 C60 C61 122.7(6) . .
C60 C61 H61 120.4 . .
C60 C61 C62 119.3(7) . .
C62 C61 H61 120.4 . .
C61 C62 H62 120.6 . .
C63 C62 C61 118.8(7) . .
C63 C62 H62 120.6 . .
C62 C63 H63 120.5 . .
C64 C63 C62 119.0(6) . .
C64 C63 H63 120.5 . .
C63 C64 H64 118.5 . .
N22 C64 C63 123.0(7) . .
N22 C64 H64 118.5 . .
C60 N22 Fe2 114.9(4) . .
C64 N22 Fe2 124.3(4) . .
C64 N22 C60 117.3(6) . .
C66 C65 C31 124.4(5) . .
N31 C65 C31 114.1(5) . .
N31 C65 C66 121.4(6) . .
C65 C66 H66 120.5 . .
C65 C66 C67 119.1(6) . .
C67 C66 H66 120.5 . .
C66 C67 H67 120.4 . .
C68 C67 C66 119.2(6) . .
C68 C67 H67 120.4 . .
C67 C68 H68 120.6 . .
C67 C68 C69 118.8(7) . .
C69 C68 H68 120.6 . .
C68 C69 H69 118.9 . .
N31 C69 C68 122.2(6) . .
N31 C69 H69 118.9 . .
C65 N31 Fe3 115.2(4) . .
C69 N31 Fe3 125.6(4) . .
C69 N31 C65 119.3(5) . .
N14 N13 Fe1 122.6(3) . .
C71 N13 Fe1 129.0(4) . .
C71 N13 N14 108.0(5) . .
N13 N14 Fe4 117.1(3) . .
C73 N14 Fe4 134.0(4) . .
C73 N14 N13 107.2(5) . .
N13 C71 H71 125.0 . .
N13 C71 C72 110.0(6) . .
C72 C71 H71 125.0 . .
C71 C72 H72 127.4 . .
C73 C72 C71 105.1(6) . .
C73 C72 H72 127.4 . .
N14 C73 C72 109.7(6) . .
N14 C73 C74 125.5(7) . .
N14 C73 C74A 118.0(15) . .
C72 C73 C74 124.6(6) . .
C72 C73 C74A 131.6(15) . .
C75 C74 C73 122.3(8) . .
C75 C74 C79 117.5(8) . .
C79 C74 C73 119.4(7) . .
C74 C75 H75 119.4 . .
C76 C75 C74 121.2(10) . .
C76 C75 H75 119.4 . .
C75 C76 H76 119.5 . .
C75 C76 C77 121.0(10) . .
C77 C76 H76 119.5 . .
C76 C77 H77 119.2 . .
C78 C77 C76 121.5(9) . .
C78 C77 H77 119.2 . .
C77 C78 H78 120.1 . .
C77 C78 C79 119.8(10) . .
C79 C78 H78 120.1 . .
C74 C79 H79 120.7 . .
C78 C79 C74 118.6(8) . .
C78 C79 H79 120.7 . .
C75A C74A C73 111(3) . .
C79A C74A C73 122(3) . .
C79A C74A C75A 115(3) . .
C74A C75A H75A 121.4 . .
C74A C75A C76A 117(3) . .
C76A C75A H75A 121.4 . .
C75A C76A H76A 121.3 . .
C77A C76A C75A 117(3) . .
C77A C76A H76A 121.3 . .
C76A C77A H77A 118.3 . .
C76A C77A C78A 123(3) . .
C78A C77A H77A 118.3 . .
C77A C78A H78A 120.7 . .
C79A C78A C77A 119(2) . .
C79A C78A H78A 120.7 . .
C74A C79A C78A 122(2) . .
C74A C79A O40A 120(2) . .
O40A C79A C78A 118(2) . .
C79A O40A Fe4 143(2) . .
N24 N23 Fe2 121.5(4) . .
C81 N23 Fe2 130.5(4) . .
C81 N23 N24 107.3(4) . .
N23 N24 Fe4 119.1(3) . .
C83 N24 Fe4 133.1(4) . .
C83 N24 N23 107.5(4) . .
N23 C81 H81 124.5 . .
N23 C81 C82 111.1(5) . .
C82 C81 H81 124.5 . .
C81 C82 H82 127.6 . .
C81 C82 C83 104.8(5) . .
C83 C82 H82 127.6 . .
N24 C83 C82 109.3(5) . .
N24 C83 C84 125.3(8) . .
N24 C83 C84B 119.7(10) . .
C82 C83 C84 125.1(9) . .
C82 C83 C84B 130.9(10) . .
C85 C84 C83 118.7(12) . .
C85 C84 C89 119.0(13) . .
C89 C84 C83 122.1(11) . .
C84 C85 H85 122.9 . .
C86 C85 C84 114.2(16) . .
C86 C85 H85 122.9 . .
C85 C86 H86 119.3 . .
C85 C86 C87 121.4(16) . .
C87 C86 H86 119.3 . .
C86 C87 H87 119.6 . .
C88 C87 C86 120.8(14) . .
C88 C87 H87 119.6 . .
C87 C88 H88 122.0 . .
C87 C88 C89 116.0(13) . .
C89 C88 H88 122.0 . .
C84 C89 H89 119.7 . .
C88 C89 C84 120.7(10) . .
C88 C89 H89 119.7 . .
C85B C84B C83 116.1(18) . .
C89B C84B C83 124.7(15) . .
C89B C84B C85B 119.2(17) . .
C84B C85B H85B 121.8 . .
C84B C85B C86B 116(2) . .
C86B C85B H85B 121.8 . .
C85B C86B H86B 121.1 . .
C87B C86B C85B 117.9(17) . .
C87B C86B H86B 121.1 . .
C86B C87B H87B 119.4 . .
C86B C87B C88B 121.2(16) . .
C88B C87B H87B 119.4 . .
C87B C88B H88B 120.4 . .
C89B C88B C87B 119.2(13) . .
C89B C88B H88B 120.4 . .
C84B C89B C88B 122.8(12) . .
C84B C89B O40B 119.5(11) . .
O40B C89B C88B 117.7(11) . .
C89B O40B Fe4 141.4(7) . .
N34 N33 Fe3 120.6(4) . .
C91 N33 Fe3 130.1(5) . .
C91 N33 N34 108.6(5) . .
N33 N34 Fe4 118.7(4) . .
C93 N34 Fe4 135.0(5) . .
C93 N34 N33 105.3(6) . .
N33 C91 H91 125.2 . .
N33 C91 C92 109.7(7) . .
C92 C91 H91 125.2 . .
C91 C92 H92 127.2 . .
C93 C92 C91 105.6(7) . .
C93 C92 H92 127.2 . .
N34 C93 C94 123.2(10) . .
N34 C93 C94C 122.3(13) . .
C92 C93 N34 110.9(6) . .
C92 C93 C94 125.8(10) . .
C92 C93 C94C 126.3(12) . .
C95 C94 C93 118.4(12) . .
C95 C94 C99 120.3(12) . .
C99 C94 C93 121.3(11) . .
C94 C95 H95 121.4 . .
C96 C95 C94 117.2(15) . .
C96 C95 H95 121.4 . .
C95 C96 H96 119.7 . .
C95 C96 C97 120.7(15) . .
C97 C96 H96 119.7 . .
C96 C97 H97 118.0 . .
C98 C97 C96 123.9(13) . .
C98 C97 H97 118.0 . .
C97 C98 H98 122.0 . .
C97 C98 C99 116.1(13) . .
C99 C98 H98 122.0 . .
C94 C99 C98 119.0(12) . .
C94 C99 H99 120.5 . .
C98 C99 H99 120.5 . .
C93 C94C C95C 119(2) . .
C99C C94C C93 121.0(18) . .
C99C C94C C95C 119.7(19) . .
C94C C95C H95C 122.7 . .
C94C C95C C96C 115(2) . .
C96C C95C H95C 122.7 . .
C95C C96C H96C 122.3 . .
C97C C96C C95C 115(2) . .
C97C C96C H96C 122.3 . .
C96C C97C H97C 119.6 . .
C96C C97C C98C 121(2) . .
C98C C97C H97C 119.6 . .
C97C C98C H98C 120.6 . .
C99C C98C C97C 118.8(16) . .
C99C C98C H98C 120.6 . .
C94C C99C C98C 121.4(15) . .
C94C C99C O40C 119.2(15) . .
O40C C99C C98C 117.5(15) . .
C99C O40C Fe4 145.1(11) . .
O11T S1T C1T 105.2(3) . .
O12T S1T O11T 114.1(4) . .
O12T S1T C1T 102.5(4) . .
O13T S1T O11T 115.2(4) . .
O13T S1T O12T 114.3(4) . .
O13T S1T C1T 103.5(4) . .
F11T C1T S1T 112.3(6) . .
F11T C1T F12T 108.1(7) . .
F11T C1T F13T 107.1(7) . .
F12T C1T S1T 112.4(6) . .
F13T C1T S1T 112.8(6) . .
F13T C1T F12T 103.6(7) . .
O21T S2T C2T 105.4(8) . .
O22T S2T O21T 111.4(9) . .
O22T S2T O23T 113.3(11) . .
O22T S2T C2T 108.2(9) . .
O23T S2T O21T 103.8(11) . .
O23T S2T C2T 114.4(9) . .
F21T C2T S2T 112.3(11) . .
F21T C2T F22T 106.5(15) . .
F22T C2T S2T 112.6(11) . .
F23T C2T S2T 116.2(13) . .
F23T C2T F21T 99.2(13) . .
F23T C2T F22T 108.9(13) . .
O21U S2U C2U 103.1(10) . .
O22U S2U O21U 109.2(12) . .
O22U S2U C2U 107.8(11) . .
O23U S2U O21U 116.4(13) . .
O23U S2U O22U 110.6(11) . .
O23U S2U C2U 109.1(12) . .
F21U C2U S2U 114.1(13) . .
F21U C2U F22U 97.4(15) . .
F22U C2U S2U 110.9(13) . .
F23U C2U S2U 124.8(15) . .
F23U C2U F21U 95.3(14) . .
F23U C2U F22U 110.1(16) . .
C13E O1E C11E 113.6(11) . .
O1E C11E H11A 109.6 . .
O1E C11E H11B 109.6 . .
O1E C11E C12E 110.4(11) . .
H11A C11E H11B 108.1 . .
C12E C11E H11A 109.6 . .
C12E C11E H11B 109.6 . .
C11E C12E H12A 109.5 . .
C11E C12E H12B 109.5 . .
C11E C12E H12C 109.5 . .
H12A C12E H12B 109.5 . .
H12A C12E H12C 109.5 . .
H12B C12E H12C 109.5 . .
O1E C13E H13A 109.5 . .
O1E C13E H13B 109.5 . .
O1E C13E C14E 110.5(11) . .
H13A C13E H13B 108.1 . .
C14E C13E H13A 109.5 . .
C14E C13E H13B 109.5 . .
C13E C14E H14A 109.5 . .
C13E C14E H14B 109.5 . .
C13E C14E H14C 109.5 . .
H14A C14E H14B 109.5 . .
H14A C14E H14C 109.5 . .
H14B C14E H14C 109.5 . .
C21E O2E C23E 114.8(13) . .
O2E C21E H21A 107.4 . .
O2E C21E H21B 107.4 . .
O2E C21E C22E 119.7(16) . .
H21A C21E H21B 106.9 . .
C22E C21E H21A 107.4 . .
C22E C21E H21B 107.4 . .
C21E C22E H22A 109.5 . .
C21E C22E H22B 109.5 . .
C21E C22E H22C 109.5 . .
H22A C22E H22B 109.5 . .
H22A C22E H22C 109.5 . .
H22B C22E H22C 109.5 . .
O2E C23E H23A 108.8 . .
O2E C23E H23B 108.8 . .
O2E C23E C24E 113.7(13) . .
H23A C23E H23B 107.7 . .
C24E C23E H23A 108.8 . .
C24E C23E H23B 108.8 . .
C23E C24E H24A 109.5 . .
C23E C24E H24B 109.5 . .
C23E C24E H24C 109.5 . .
H24A C24E H24B 109.5 . .
H24A C24E H24C 109.5 . .
H24B C24E H24C 109.5 . .
C21T N2T C22T 58(3) . 2_656
N2T C21T N2T 112(7) 2_656 .
N2T C21T C22T 153(3) 2_656 2_656
N2T C21T C22T 79(3) . 2_656
N2T C21T C22T 79(3) 2_656 .
N2T C21T C22T 153(3) . .
C22T C21T C22T 101(6) . 2_656
C21T C22T H22D 109.5 . .
C21T C22T H22E 109.5 . .
C21T C22T H22F 109.5 . .
H22D C22T H22E 109.5 . .
H22D C22T H22F 109.5 . .
H22E C22T H22F 109.5 . .
N1T C11T C12T 175(2) . .
C11T C12T H12D 109.5 . .
C11T C12T H12E 109.5 . .
C11T C12T H12F 109.5 . .
H12D C12T H12E 109.5 . .
H12D C12T H12F 109.5 . .
H12E C12T H12F 109.5 . .
N3T C31T C32T 178(3) . .
C31T C32T H32D 109.5 . .
C31T C32T H32E 109.5 . .
C31T C32T H32F 109.5 . .
H32D C32T H32E 109.5 . .
H32D C32T H32F 109.5 . .
H32E C32T H32F 109.5 . .
N4T C41T C42T 164(8) . .
C41T C42T H42D 109.5 . .
C41T C42T H42E 109.5 . .
C41T C42T H42F 109.5 . .
H42D C42T H42E 109.5 . .
H42D C42T H42F 109.5 . .
H42E C42T H42F 109.5 . .
C51T N5T C61T 91(9) . .
N5T C51T C52T 159(8) . .
C51T C52T H52A 109.5 . .
C51T C52T H52B 109.5 . .
C51T C52T H52C 109.5 . .
H52A C52T H52B 109.5 . .
H52A C52T H52C 109.5 . .
H52B C52T H52C 109.5 . .
N6T C61T N5T 88(5) . .
N6T C61T C62T 154(5) . .
C62T C61T N5T 116(4) . .
C61T C62T H62A 109.5 . .
C61T C62T H62B 109.5 . .
C61T C62T H62C 109.5 . .
H62A C62T H62B 109.5 . .
H62A C62T H62C 109.5 . .
H62B C62T H62C 109.5 . .

loop_
_geom_bond_atom_site_label_1
_geom_bond_atom_site_label_2
_geom_bond_distance
_geom_bond_site_symmetry_2
Fe1 O1 2.054(4) .
Fe1 O11 2.087(4) .
Fe1 N11 2.140(5) .
Fe1 O21 1.982(4) .
Fe1 N12 2.218(5) .
Fe1 N13 2.090(5) .
Fe2 O1 2.076(4) .
Fe2 O21 2.064(4) .
Fe2 N21 2.133(5) .
Fe2 O31 1.998(4) .
Fe2 N22 2.214(5) .
Fe2 N23 2.068(5) .
Fe3 O1 1.999(4) .
Fe3 O11 1.962(4) .
Fe3 N32 2.200(5) .
Fe3 O31 2.046(3) .
Fe3 N31 2.133(5) .
Fe3 N33 2.064(5) .
Fe4 O1 1.931(4) .
Fe4 N14 2.065(5) .
Fe4 O40A 1.908(16) .
Fe4 N24 2.049(5) .
Fe4 O40B 1.895(7) .
Fe4 N34 2.047(6) .
Fe4 O40C 1.951(9) .
C1 C2 1.391(8) .
C1 C6 1.393(8) .
C1 C17 1.493(8) .
C2 H2 0.9500 .
C2 C3 1.386(8) .
C3 C4 1.394(8) .
C3 C27 1.481(8) .
C4 H4 0.9500 .
C4 C5 1.385(8) .
C5 C6 1.381(8) .
C5 C37 1.485(8) .
C6 H6 0.9500 .
O11 C11 1.408(6) .
C11 C12 1.557(7) .
C11 C40 1.525(9) .
C11 C45 1.546(8) .
C12 C13 1.385(8) .
C12 C17 1.406(8) .
C13 H13 0.9500 .
C13 C14 1.377(8) .
C14 H14 0.9500 .
C14 C15 1.373(9) .
C15 H15 0.9500 .
C15 C16 1.383(9) .
C16 H16 0.9500 .
C16 C17 1.395(8) .
C40 C41 1.390(8) .
C40 N11 1.341(7) .
C41 H41 0.9500 .
C41 C42 1.367(9) .
C42 H42 0.9500 .
C42 C43 1.381(10) .
C43 H43 0.9500 .
C43 C44 1.376(10) .
C44 H44 0.9500 .
C44 N11 1.329(8) .
C45 C46 1.383(8) .
C45 N32 1.356(8) .
C46 H46 0.9500 .
C46 C47 1.382(9) .
C47 H47 0.9500 .
C47 C48 1.372(10) .
C48 H48 0.9500 .
C48 C49 1.377(9) .
C49 H49 0.9500 .
C49 N32 1.343(7) .
O21 C21 1.402(7) .
C21 C22 1.551(8) .
C21 C50 1.557(7) .
C21 C55 1.527(8) .
C22 C23 1.384(8) .
C22 C27 1.420(8) .
C23 H23 0.9500 .
C23 C24 1.375(9) .
C24 H24 0.9500 .
C24 C25 1.379(9) .
C25 H25 0.9500 .
C25 C26 1.367(9) .
C26 H26 0.9500 .
C26 C27 1.386(8) .
C50 C51 1.379(8) .
C50 N12 1.345(7) .
C51 H51 0.9500 .
C51 C52 1.395(8) .
C52 H52 0.9500 .
C52 C53 1.380(8) .
C53 H53 0.9500 .
C53 C54 1.376(8) .
C54 H54 0.9500 .
C54 N12 1.351(7) .
C55 C56 1.372(9) .
C55 N21 1.351(8) .
C56 H56 0.9500 .
C56 C57 1.385(11) .
C57 H57 0.9500 .
C57 C58 1.360(12) .
C58 H58 0.9500 .
C58 C59 1.371(10) .
C59 H59 0.9500 .
C59 N21 1.353(8) .
O31 C31 1.407(7) .
C31 C32 1.544(8) .
C31 C60 1.555(8) .
C31 C65 1.526(8) .
C32 C33 1.377(9) .
C32 C37 1.418(8) .
C33 H33 0.9500 .
C33 C34 1.398(9) .
C34 H34 0.9500 .
C34 C35 1.354(11) .
C35 H35 0.9500 .
C35 C36 1.388(9) .
C36 H36 0.9500 .
C36 C37 1.397(8) .
C60 C61 1.365(9) .
C60 N22 1.359(8) .
C61 H61 0.9500 .
C61 C62 1.386(9) .
C62 H62 0.9500 .
C62 C63 1.386(10) .
C63 H63 0.9500 .
C63 C64 1.368(10) .
C64 H64 0.9500 .
C64 N22 1.353(8) .
C65 C66 1.376(8) .
C65 N31 1.351(8) .
C66 H66 0.9500 .
C66 C67 1.402(10) .
C67 H67 0.9500 .
C67 C68 1.373(11) .
C68 H68 0.9500 .
C68 C69 1.384(10) .
C69 H69 0.9500 .
C69 N31 1.344(8) .
N13 N14 1.373(7) .
N13 C71 1.340(8) .
N14 C73 1.364(7) .
C71 H71 0.9500 .
C71 C72 1.385(9) .
C72 H72 0.9500 .
C72 C73 1.374(10) .
C73 C74 1.484(11) .
C73 C74A 1.45(3) .
C74 C75 1.372(9) .
C74 C79 1.477(10) .
C75 H75 0.9500 .
C75 C76 1.317(12) .
C76 H76 0.9500 .
C76 C77 1.40(2) .
C77 H77 0.9500 .
C77 C78 1.325(12) .
C78 H78 0.9500 .
C78 C79 1.381(10) .
C79 H79 0.9500 .
C74A C75A 1.44(3) .
C74A C79A 1.34(3) .
C75A H75A 0.9500 .
C75A C76A 1.61(3) .
C76A H76A 0.9500 .
C76A C77A 1.23(3) .
C77A H77A 0.9500 .
C77A C78A 1.44(3) .
C78A H78A 0.9500 .
C78A C79A 1.43(2) .
C79A O40A 1.34(2) .
N23 N24 1.392(7) .
N23 C81 1.335(8) .
N24 C83 1.365(7) .
C81 H81 0.9500 .
C81 C82 1.387(8) .
C82 H82 0.9500 .
C82 C83 1.389(9) .
C83 C84 1.512(15) .
C83 C84B 1.43(2) .
C84 C85 1.399(14) .
C84 C89 1.408(14) .
C85 H85 0.9500 .
C85 C86 1.296(16) .
C86 H86 0.9500 .
C86 C87 1.39(2) .
C87 H87 0.9500 .
C87 C88 1.298(15) .
C88 H88 0.9500 .
C88 C89 1.401(11) .
C89 H89 0.9500 .
C84B C85B 1.43(2) .
C84B C89B 1.33(2) .
C85B H85B 0.9500 .
C85B C86B 1.60(2) .
C86B H86B 0.9500 .
C86B C87B 1.25(3) .
C87B H87B 0.9500 .
C87B C88B 1.45(2) .
C88B H88B 0.9500 .
C88B C89B 1.420(15) .
C89B O40B 1.345(13) .
N33 N34 1.381(7) .
N33 C91 1.333(9) .
N34 C93 1.373(9) .
C91 H91 0.9500 .
C91 C92 1.378(10) .
C92 H92 0.9500 .
C92 C93 1.344(11) .
C93 C94 1.494(15) .
C93 C94C 1.42(2) .
C94 C95 1.392(14) .
C94 C99 1.393(14) .
C95 H95 0.9500 .
C95 C96 1.289(16) .
C96 H96 0.9500 .
C96 C97 1.38(2) .
C97 H97 0.9500 .
C97 C98 1.297(15) .
C98 H98 0.9500 .
C98 C99 1.413(12) .
C99 H99 0.9500 .
C94C C95C 1.43(3) .
C94C C99C 1.33(3) .
C95C H95C 0.9500 .
C95C C96C 1.62(3) .
C96C H96C 0.9500 .
C96C C97C 1.23(3) .
C97C H97C 0.9500 .
C97C C98C 1.44(2) .
C98C H98C 0.9500 .
C98C C99C 1.428(18) .
C99C O40C 1.336(16) .
O11T S1T 1.432(5) .
O12T S1T 1.427(5) .
O13T S1T 1.415(5) .
S1T C1T 1.787(9) .
C1T F11T 1.317(8) .
C1T F12T 1.353(9) .
C1T F13T 1.332(8) .
O21T S2T 1.422(10) .
O22T S2T 1.390(11) .
O23T S2T 1.398(11) .
S2T C2T 1.789(13) .
C2T F21T 1.326(13) .
C2T F22T 1.334(12) .
C2T F23T 1.319(11) .
O21U S2U 1.434(12) .
O22U S2U 1.423(12) .
O23U S2U 1.412(12) .
S2U C2U 1.769(15) .
C2U F21U 1.371(14) .
C2U F22U 1.371(14) .
C2U F23U 1.320(13) .
O1E C11E 1.421(9) .
O1E C13E 1.406(9) .
C11E H11A 0.9900 .
C11E H11B 0.9900 .
C11E C12E 1.518(10) .
C12E H12A 0.9800 .
C12E H12B 0.9800 .
C12E H12C 0.9800 .
C13E H13A 0.9900 .
C13E H13B 0.9900 .
C13E C14E 1.527(10) .
C14E H14A 0.9800 .
C14E H14B 0.9800 .
C14E H14C 0.9800 .
O2E C21E 1.408(10) .
O2E C23E 1.469(9) .
C21E H21A 0.9900 .
C21E H21B 0.9900 .
C21E C22E 1.520(10) .
C22E H22A 0.9800 .
C22E H22B 0.9800 .
C22E H22C 0.9800 .
C23E H23A 0.9900 .
C23E H23B 0.9900 .
C23E C24E 1.518(10) .
C24E H24A 0.9800 .
C24E H24B 0.9800 .
C24E H24C 0.9800 .
N2T C21T 1.16(5) .
N2T C22T 1.68(5) 2_656
C21T N2T 1.16(5) 2_656
C21T C22T 1.45(6) .
C21T C22T 1.45(6) 2_656
C22T H22D 0.9800 .
C22T H22E 0.9800 .
C22T H22F 0.9800 .
N1T C11T 1.132(14) .
C11T C12T 1.452(18) .
C12T H12D 0.9800 .
C12T H12E 0.9800 .
C12T H12F 0.9800 .
N3T C31T 1.097(15) .
C31T C32T 1.420(17) .
C32T H32D 0.9800 .
C32T H32E 0.9800 .
C32T H32F 0.9800 .
N4T C41T 1.11(2) .
C41T C42T 1.47(2) .
C42T H42D 0.9800 .
C42T H42E 0.9800 .
C42T H42F 0.9800 .
N5T C51T 1.12(2) .
N5T C61T 1.96(11) .
C51T C52T 1.46(2) .
C52T H52A 0.9800 .
C52T H52B 0.9800 .
C52T H52C 0.9800 .
N6T C61T 1.12(2) .
C61T C62T 1.47(2) .
C62T H62A 0.9800 .
C62T H62B 0.9800 .
C62T H62C 0.9800 .

loop_
_geom_torsion_atom_site_label_1
_geom_torsion_atom_site_label_2
_geom_torsion_atom_site_label_3
_geom_torsion_atom_site_label_4
_geom_torsion
_geom_torsion_site_symmetry_1
_geom_torsion_site_symmetry_4
Fe1 O11 C11 C12 161.7(4) . .
Fe1 O11 C11 C40 38.1(5) . .
Fe1 O11 C11 C45 -80.1(4) . .
Fe1 O21 C21 C22 -80.8(5) . .
Fe1 O21 C21 C50 38.0(5) . .
Fe1 O21 C21 C55 155.8(3) . .
Fe1 N13 N14 Fe4 7.1(5) . .
Fe1 N13 N14 C73 174.2(4) . .
Fe1 N13 C71 C72 -173.5(4) . .
Fe2 O21 C21 C22 160.6(3) . .
Fe2 O21 C21 C50 -80.6(4) . .
Fe2 O21 C21 C55 37.2(5) . .
Fe2 O31 C31 C32 -78.3(5) . .
Fe2 O31 C31 C60 39.4(5) . .
Fe2 O31 C31 C65 157.9(3) . .
Fe2 N23 N24 Fe4 -2.7(6) . .
Fe2 N23 N24 C83 172.4(4) . .
Fe2 N23 C81 C82 -171.4(4) . .
Fe3 O11 C11 C12 -81.1(5) . .
Fe3 O11 C11 C40 155.3(3) . .
Fe3 O11 C11 C45 37.1(5) . .
Fe3 O31 C31 C32 162.1(3) . .
Fe3 O31 C31 C60 -80.2(4) . .
Fe3 O31 C31 C65 38.3(5) . .
Fe3 N33 N34 Fe4 1.5(6) . .
Fe3 N33 N34 C93 171.7(4) . .
Fe3 N33 C91 C92 -170.8(5) . .
Fe4 N14 C73 C72 163.4(4) . .
Fe4 N14 C73 C74 -21.3(10) . .
Fe4 N14 C73 C74A -25(3) . .
Fe4 N24 C83 C82 173.6(4) . .
Fe4 N24 C83 C84 -12.4(16) . .
Fe4 N24 C83 C84B -2.5(16) . .
Fe4 N34 C93 C92 167.6(6) . .
Fe4 N34 C93 C94 -16.4(16) . .
Fe4 N34 C93 C94C -5(2) . .
O1 Fe4 O40B C89B -65.1(18) . .
C1 C2 C3 C4 3.9(7) . .
C1 C2 C3 C27 -171.6(5) . .
C2 C1 C6 C5 3.8(7) . .
C2 C1 C17 C12 -56.1(8) . .
C2 C1 C17 C16 127.6(6) . .
C2 C3 C4 C5 -3.3(7) . .
C2 C3 C27 C22 119.3(6) . .
C2 C3 C27 C26 -56.8(7) . .
C3 C4 C5 C6 3.1(7) . .
C3 C4 C5 C37 -172.1(5) . .
C4 C3 C27 C22 -56.0(8) . .
C4 C3 C27 C26 127.9(6) . .
C4 C5 C6 C1 -3.3(7) . .
C4 C5 C37 C32 118.8(6) . .
C4 C5 C37 C36 -58.3(7) . .
C6 C1 C2 C3 -4.1(7) . .
C6 C1 C17 C12 117.5(6) . .
C6 C1 C17 C16 -58.8(7) . .
C6 C5 C37 C32 -56.2(7) . .
C6 C5 C37 C36 126.6(6) . .
O11 C11 C12 C13 142.7(6) . .
O11 C11 C12 C17 -33.4(8) . .
O11 C11 C40 C41 158.5(5) . .
O11 C11 C40 N11 -21.3(6) . .
O11 C11 C45 C46 147.3(5) . .
O11 C11 C45 N32 -32.2(6) . .
C11 C12 C13 C14 -175.4(7) . .
C11 C12 C17 C1 -2.9(9) . .
C11 C12 C17 C16 173.4(6) . .
C11 C40 C41 C42 -178.9(5) . .
C11 C40 N11 Fe1 -4.0(6) . .
C11 C40 N11 C44 177.4(5) . .
C11 C45 C46 C47 -179.9(5) . .
C11 C45 N32 Fe3 17.2(5) . .
C11 C45 N32 C49 -179.4(5) . .
C12 C11 C40 C41 35.4(7) . .
C12 C11 C40 N11 -144.4(5) . .
C12 C11 C45 C46 -92.9(6) . .
C12 C11 C45 N32 87.6(5) . .
C12 C13 C14 C15 2.3(12) . .
C13 C12 C17 C1 -179.0(6) . .
C13 C12 C17 C16 -2.7(9) . .
C13 C14 C15 C16 -3.5(11) . .
C14 C15 C16 C17 1.6(11) . .
C15 C16 C17 C1 178.0(6) . .
C15 C16 C17 C12 1.6(9) . .
C17 C1 C2 C3 169.5(5) . .
C17 C1 C6 C5 -170.0(5) . .
C17 C12 C13 C14 0.9(10) . .
C40 C11 C12 C13 -96.8(7) . .
C40 C11 C12 C17 87.2(7) . .
C40 C11 C45 C46 31.8(7) . .
C40 C11 C45 N32 -147.7(5) . .
C40 C41 C42 C43 0.9(9) . .
C41 C40 N11 Fe1 176.1(4) . .
C41 C40 N11 C44 -2.4(8) . .
C41 C42 C43 C44 -1.2(10) . .
C42 C43 C44 N11 -0.4(10) . .
C43 C44 N11 Fe1 -176.2(5) . .
C43 C44 N11 C40 2.2(9) . .
N11 C40 C41 C42 0.9(8) . .
C45 C11 C12 C13 27.2(8) . .
C45 C11 C12 C17 -148.9(6) . .
C45 C11 C40 C41 -87.5(6) . .
C45 C11 C40 N11 92.6(5) . .
C45 C46 C47 C48 -0.6(8) . .
C46 C45 N32 Fe3 -162.3(4) . .
C46 C45 N32 C49 1.1(8) . .
C46 C47 C48 C49 0.9(9) . .
C47 C48 C49 N32 -0.3(9) . .
C48 C49 N32 Fe3 160.7(5) . .
C48 C49 N32 C45 -0.8(8) . .
N32 C45 C46 C47 -0.4(8) . .
O21 C21 C22 C23 143.3(5) . .
O21 C21 C22 C27 -33.6(7) . .
O21 C21 C50 C51 148.4(6) . .
O21 C21 C50 N12 -29.4(6) . .
O21 C21 C55 C56 157.2(5) . .
O21 C21 C55 N21 -20.4(6) . .
C21 C22 C23 C24 -175.7(6) . .
C21 C22 C27 C3 -1.8(8) . .
C21 C22 C27 C26 174.3(5) . .
C21 C50 C51 C52 -176.8(6) . .
C21 C50 N12 Fe1 12.3(6) . .
C21 C50 N12 C54 177.7(5) . .
C21 C55 C56 C57 -178.2(6) . .
C21 C55 N21 Fe2 -4.2(6) . .
C21 C55 N21 C59 177.5(5) . .
C22 C21 C50 C51 -91.2(7) . .
C22 C21 C50 N12 91.0(6) . .
C22 C21 C55 C56 33.9(7) . .
C22 C21 C55 N21 -143.7(5) . .
C22 C23 C24 C25 1.1(10) . .
C23 C22 C27 C3 -178.7(5) . .
C23 C22 C27 C26 -2.6(8) . .
C23 C24 C25 C26 -2.1(10) . .
C24 C25 C26 C27 0.6(10) . .
C25 C26 C27 C3 178.1(6) . .
C25 C26 C27 C22 1.8(9) . .
C27 C3 C4 C5 172.1(5) . .
C27 C22 C23 C24 1.3(9) . .
C50 C21 C22 C23 26.7(7) . .
C50 C21 C22 C27 -150.1(5) . .
C50 C21 C55 C56 -88.0(7) . .
C50 C21 C55 N21 94.4(6) . .
C50 C51 C52 C53 0.1(9) . .
C51 C50 N12 Fe1 -165.6(5) . .
C51 C50 N12 C54 -0.2(8) . .
C51 C52 C53 C54 -1.7(9) . .
C52 C53 C54 N12 2.4(9) . .
C53 C54 N12 Fe1 162.5(4) . .
C53 C54 N12 C50 -1.4(8) . .
N12 C50 C51 C52 0.9(9) . .
C55 C21 C22 C23 -95.8(6) . .
C55 C21 C22 C27 87.4(6) . .
C55 C21 C50 C51 32.3(8) . .
C55 C21 C50 N12 -145.5(5) . .
C55 C56 C57 C58 1.5(11) . .
C56 C55 N21 Fe2 178.2(4) . .
C56 C55 N21 C59 -0.2(8) . .
C56 C57 C58 C59 -1.3(11) . .
C57 C58 C59 N21 0.2(11) . .
C58 C59 N21 Fe2 -177.7(5) . .
C58 C59 N21 C55 0.5(9) . .
N21 C55 C56 C57 -0.8(9) . .
O31 C31 C32 C33 144.9(6) . .
O31 C31 C32 C37 -33.2(7) . .
O31 C31 C60 C61 144.1(6) . .
O31 C31 C60 N22 -35.7(6) . .
O31 C31 C65 C66 157.5(5) . .
O31 C31 C65 N31 -19.5(6) . .
C31 C32 C33 C34 -175.9(7) . .
C31 C32 C37 C5 -3.9(8) . .
C31 C32 C37 C36 173.3(5) . .
C31 C60 C61 C62 -178.6(6) . .
C31 C60 N22 Fe2 20.4(6) . .
C31 C60 N22 C64 -180.0(5) . .
C31 C65 C66 C67 -174.1(6) . .
C31 C65 N31 Fe3 -6.2(6) . .
C31 C65 N31 C69 173.9(5) . .
C32 C31 C60 C61 -96.2(7) . .
C32 C31 C60 N22 84.0(6) . .
C32 C31 C65 C66 33.9(8) . .
C32 C31 C65 N31 -143.0(5) . .
C32 C33 C34 C35 1.4(12) . .
C33 C32 C37 C5 177.9(6) . .
C33 C32 C37 C36 -4.9(8) . .
C33 C34 C35 C36 -2.4(11) . .
C34 C35 C36 C37 -0.4(9) . .
C35 C36 C37 C5 -178.6(5) . .
C35 C36 C37 C32 4.1(8) . .
C37 C5 C6 C1 171.6(5) . .
C37 C32 C33 C34 2.3(10) . .
C60 C31 C32 C33 30.0(8) . .
C60 C31 C32 C37 -148.1(5) . .
C60 C31 C65 C66 -88.7(7) . .
C60 C31 C65 N31 94.3(6) . .
C60 C61 C62 C63 -1.9(10) . .
C61 C60 N22 Fe2 -159.4(5) . .
C61 C60 N22 C64 0.2(9) . .
C61 C62 C63 C64 1.5(11) . .
C62 C63 C64 N22 -0.1(11) . .
C63 C64 N22 Fe2 156.8(6) . .
C63 C64 N22 C60 -0.7(10) . .
N22 C60 C61 C62 1.1(10) . .
C65 C31 C32 C33 -94.0(7) . .
C65 C31 C32 C37 87.8(7) . .
C65 C31 C60 C61 28.4(8) . .
C65 C31 C60 N22 -151.4(5) . .
C65 C66 C67 C68 -0.4(10) . .
C66 C65 N31 Fe3 176.7(5) . .
C66 C65 N31 C69 -3.1(9) . .
C66 C67 C68 C69 -1.2(11) . .
C67 C68 C69 N31 0.8(11) . .
C68 C69 N31 Fe3 -178.5(5) . .
C68 C69 N31 C65 1.4(10) . .
N31 C65 C66 C67 2.7(9) . .
N13 N14 C73 C72 -0.5(6) . .
N13 N14 C73 C74 174.8(7) . .
N13 N14 C73 C74A 171(3) . .
N13 C71 C72 C73 0.2(7) . .
N14 Fe4 O40B C89B -134.0(15) . .
N14 N13 C71 C72 -0.5(6) . .
N14 C73 C74 C75 152.7(8) . .
N14 C73 C74 C79 -37.5(13) . .
N14 C73 C74A C75A 166(4) . .
N14 C73 C74A C79A 25(6) . .
C71 N13 N14 Fe4 -166.4(4) . .
C71 N13 N14 C73 0.6(6) . .
C71 C72 C73 N14 0.2(7) . .
C71 C72 C73 C74 -175.1(7) . .
C71 C72 C73 C74A -169(4) . .
C72 C73 C74 C75 -32.7(14) . .
C72 C73 C74 C79 137.1(8) . .
C72 C73 C74A C75A -25(6) . .
C72 C73 C74A C79A -166(4) . .
C73 C74 C75 C76 175.7(15) . .
C73 C74 C79 C78 -175.5(9) . .
C73 C74A C75A C76A -169(9) . .
C73 C74A C79A C78A 170(5) . .
C73 C74A C79A O40A -20(8) . .
C74 C75 C76 C77 -2(3) . .
C75 C74 C79 C78 -5.2(15) . .
C75 C76 C77 C78 -3(3) . .
C76 C77 C78 C79 3(2) . .
C77 C78 C79 C74 1.0(15) . .
C79 C74 C75 C76 6(2) . .
C74A C75A C76A C77A 10(18) . .
C74A C79A O40A Fe4 15(9) . .
C75A C74A C79A C78A 30(8) . .
C75A C74A C79A O40A -159(6) . .
C75A C76A C77A C78A 1(19) . .
C76A C77A C78A C79A 2(14) . .
C77A C78A C79A C74A -20(9) . .
C77A C78A C79A O40A 170(5) . .
C78A C79A O40A Fe4 -174(4) . .
C79A C74A C75A C76A -25(11) . .
N23 N24 C83 C82 -0.4(7) . .
N23 N24 C83 C84 173.5(14) . .
N23 N24 C83 C84B -176.6(14) . .
N23 C81 C82 C83 0.7(7) . .
N24 Fe4 O40B C89B -10.9(14) . .
N24 N23 C81 C82 -1.0(7) . .
N24 C83 C84 C85 146(2) . .
N24 C83 C84 C89 -29(3) . .
N24 C83 C84B C85B 175.4(17) . .
N24 C83 C84B C89B -8(3) . .
C81 N23 N24 Fe4 -174.2(4) . .
C81 N23 N24 C83 0.9(6) . .
C81 C82 C83 N24 -0.1(7) . .
C81 C82 C83 C84 -174.1(14) . .
C81 C82 C83 C84B 175.5(17) . .
C82 C83 C84 C85 -41(3) . .
C82 C83 C84 C89 143.8(18) . .
C82 C83 C84B C85B 0(3) . .
C82 C83 C84B C89B 176.8(17) . .
C83 C84 C85 C86 167(2) . .
C83 C84 C89 C88 175.2(17) . .
C83 C84B C85B C86B -174.2(19) . .
C83 C84B C89B C88B -174.5(18) . .
C83 C84B C89B O40B 7(4) . .
C84 C85 C86 C87 33(4) . .
C85 C84 C89 C88 0(4) . .
C85 C86 C87 C88 -32(3) . .
C86 C87 C88 C89 12(3) . .
C87 C88 C89 C84 3(3) . .
C89 C84 C85 C86 -17(4) . .
C84B C85B C86B C87B -21(3) . .
C84B C89B O40B Fe4 5(3) . .
C85B C84B C89B C88B 2(4) . .
C85B C84B C89B O40B -176(2) . .
C85B C86B C87B C88B 21(3) . .
C86B C87B C88B C89B -10(3) . .
C87B C88B C89B C84B -3(3) . .
C87B C88B C89B O40B 174.9(16) . .
C88B C89B O40B Fe4 -172.8(10) . .
C89B C84B C85B C86B 9(4) . .
N33 N34 C93 C92 -0.2(8) . .
N33 N34 C93 C94 175.8(13) . .
N33 N34 C93 C94C -172.3(19) . .
N33 C91 C92 C93 0.6(9) . .
N34 Fe4 O40B C89B 108.2(15) . .
N34 N33 C91 C92 -0.7(8) . .
N34 C93 C94 C95 144.7(19) . .
N34 C93 C94 C99 -38(3) . .
N34 C93 C94C C95C 178(2) . .
N34 C93 C94C C99C -7(4) . .
C91 N33 N34 Fe4 -169.6(4) . .
C91 N33 N34 C93 0.5(7) . .
C91 C92 C93 N34 -0.3(9) . .
C91 C92 C93 C94 -176.1(14) . .
C91 C92 C93 C94C 172(2) . .
C92 C93 C94 C95 -40(3) . .
C92 C93 C94 C99 137.2(18) . .
C92 C93 C94C C95C 8(4) . .
C92 C93 C94C C99C -178(2) . .
C93 C94 C95 C96 166(2) . .
C93 C94 C99 C98 -179.7(18) . .
C93 C94C C95C C96C -167(3) . .
C93 C94C C99C C98C 176(2) . .
C93 C94C C99C O40C 12(5) . .
C94 C95 C96 C97 20(4) . .
C95 C94 C99 C98 -3(4) . .
C95 C96 C97 C98 -16(4) . .
C96 C97 C98 C99 2(3) . .
C97 C98 C99 C94 7(3) . .
C99 C94 C95 C96 -11(4) . .
C94C C95C C96C C97C -31(4) . .
C94C C99C O40C Fe4 -8(4) . .
C95C C94C C99C C98C -9(5) . .
C95C C94C C99C O40C -173(3) . .
C95C C96C C97C C98C 34(4) . .
C96C C97C C98C C99C -24(4) . .
C97C C98C C99C C94C 10(4) . .
C97C C98C C99C O40C 174(2) . .
C98C C99C O40C Fe4 -173.2(17) . .
C99C C94C C95C C96C 18(5) . .
O11T S1T C1T F11T 179.8(6) . .
O11T S1T C1T F12T 57.6(6) . .
O11T S1T C1T F13T -59.1(7) . .
O12T S1T C1T F11T 60.2(7) . .
O12T S1T C1T F12T -62.0(6) . .
O12T S1T C1T F13T -178.7(6) . .
O13T S1T C1T F11T -59.0(7) . .
O13T S1T C1T F12T 178.8(6) . .
O13T S1T C1T F13T 62.1(7) . .
O21T S2T C2T F21T 59.8(12) . .
O21T S2T C2T F22T -60.4(13) . .
O21T S2T C2T F23T 173.1(12) . .
O22T S2T C2T F21T -59.4(13) . .
O22T S2T C2T F22T -179.7(13) . .
O22T S2T C2T F23T 53.8(14) . .
O23T S2T C2T F21T 173.3(14) . .
O23T S2T C2T F22T 53.0(16) . .
O23T S2T C2T F23T -73.5(15) . .
O21U S2U C2U F21U -62.0(17) . .
O21U S2U C2U F22U -170.7(15) . .
O21U S2U C2U F23U 53.7(19) . .
O22U S2U C2U F21U 53.5(17) . .
O22U S2U C2U F22U -55.2(16) . .
O22U S2U C2U F23U 169.2(18) . .
O23U S2U C2U F21U 173.7(15) . .
O23U S2U C2U F22U 64.9(16) . .
O23U S2U C2U F23U -70.6(19) . .
C11E O1E C13E C14E 170.6(19) . .
C13E O1E C11E C12E 161(2) . .
C21E O2E C23E C24E -65(2) . .
C23E O2E C21E C22E -131(2) . .
C22T N2T C21T N2T -155(3) 2_656 2_656
C22T N2T C21T C22T 94(12) 2_656 .
C61T N5T C51T C52T -115(36) . .
